data_1572091
loop_
_publ_author_name
'Chen, Zhao-Nian'
'Zhang, Le-Ping'
'Wu, Huai-Li'
'Qi, Qiao-Yan'
'Yan, Meng'
'Tian, Jia'
'Yang, Guan-Yu'
'Li, Zhan-Ting'
'Yang, Bo'

_publ_section_title
;
 Accurate construction of monolayer, bilayer, sandwich bilayer,
 four-layer, multi-layer and chiral bilayer 2D pillararene-type
 supramolecular networks.
;
_journal_issue 33
_journal_name_full 'Chemical science'
_journal_page_first 13191
_journal_page_last 13200
_journal_paper_doi 10.1039/d4sc03022b
_journal_volume 15
_journal_year 2024
_chemical_formula_moiety 'C67.764 H64.146 Co N2 O10.764, C3 H7 N O, 0.618(C2 H3 O2), 3[C3H7NO], 4[H2O]'
_chemical_formula_sum 'C81 H102 Co N6 O20'
_chemical_formula_weight 1538.61
_space_group_crystal_system triclinic
_space_group_IT_number 2
_space_group_name_Hall '-P 1'
_space_group_name_H-M_alt 'P -1'
_atom_sites_solution_hydrogens mixed
_atom_sites_solution_primary dual
_audit_creation_date 2024-06-18
_audit_creation_method
;
Olex2 1.5
(compiled 2024.02.16 svn.r378c4104 for OlexSys, GUI svn.r6928)
;
_audit_update_record
;
2024-06-25 deposited with the CCDC.	2024-07-04 downloaded from the CCDC.
;
_cell_angle_alpha 94.792(2)
_cell_angle_beta 106.615(3)
_cell_angle_gamma 92.619(3)
_cell_formula_units_Z 2
_cell_length_a 13.9662(6)
_cell_length_b 14.9970(6)
_cell_length_c 20.3479(8)
_cell_measurement_reflns_used 5890
_cell_measurement_temperature 193.00
_cell_measurement_theta_max 54.34
_cell_measurement_theta_min 2.58
_cell_volume 4058.9(3)
_computing_cell_refinement 'SAINT V8.40B (Bruker, 2019)'
_computing_data_collection 'APEX4 V2022.1-1 (Bruker, 2022)'
_computing_data_reduction 'SAINT V8.40B (Bruker, 2019)'
_computing_molecular_graphics 'Olex2 1.5 (Dolomanov et al., 2009)'
_computing_publication_material 'Olex2 1.5 (Dolomanov et al., 2009)'
_computing_structure_refinement 'SHELXL 2019/3 (Sheldrick, 2015)'
_computing_structure_solution 'SHELXT 2018/2 (Sheldrick, 2018)'
_diffrn_ambient_temperature 193.00
_diffrn_detector CPAD
_diffrn_detector_area_resol_mean 7.41
_diffrn_detector_type 'Bruker PHOTON II'
_diffrn_measured_fraction_theta_full 0.996
_diffrn_measured_fraction_theta_max 0.996
_diffrn_measurement_device 'four-circle diffractometer'
_diffrn_measurement_device_type 'Bruker D8 VENTURE MetalJet PHOTON II'
_diffrn_measurement_method '\w and \f shutterless scans'
_diffrn_measurement_specimen_support 'nylon loop'
_diffrn_radiation_monochromator 'Helios Multi-layer Optic'
_diffrn_radiation_probe x-ray
_diffrn_radiation_type GaK\a
_diffrn_radiation_wavelength 1.34139
_diffrn_reflns_av_R_equivalents 0.0806
_diffrn_reflns_av_unetI/netI 0.1150
_diffrn_reflns_Laue_measured_fraction_full 0.996
_diffrn_reflns_Laue_measured_fraction_max 0.996
_diffrn_reflns_limit_h_max 16
_diffrn_reflns_limit_h_min -16
_diffrn_reflns_limit_k_max 18
_diffrn_reflns_limit_k_min -18
_diffrn_reflns_limit_l_max 19
_diffrn_reflns_limit_l_min -24
_diffrn_reflns_number 43239
_diffrn_reflns_point_group_measured_fraction_full 0.996
_diffrn_reflns_point_group_measured_fraction_max 0.996
_diffrn_reflns_theta_full 53.594
_diffrn_reflns_theta_max 53.905
_diffrn_reflns_theta_min 2.880
_diffrn_source MetalJet
_diffrn_source_current 2.86
_diffrn_source_power 0.19931339999999997
_diffrn_source_type 'Liquid Metal source'
_diffrn_source_voltage 69.69
_diffrn_standards_number 0
_exptl_absorpt_coefficient_mu 1.543
_exptl_absorpt_correction_T_max 0.7512
_exptl_absorpt_correction_T_min 0.6420
_exptl_absorpt_correction_type multi-scan
_exptl_absorpt_process_details
;
SADABS-2016/2 (Bruker,2016/2) was used for absorption correction.
wR2(int) was 0.0979 before and 0.0560 after correction.
The Ratio of minimum to maximum transmission is 0.8546.
The \l/2 correction factor is Not present.
;
_exptl_crystal_colour pink
_exptl_crystal_colour_primary pink
_exptl_crystal_density_diffrn 1.259
_exptl_crystal_description block
_exptl_crystal_F_000 1634
_exptl_crystal_size_max 0.13
_exptl_crystal_size_mid 0.12
_exptl_crystal_size_min 0.1
_refine_diff_density_max 0.604
_refine_diff_density_min -0.554
_refine_diff_density_rms 0.074
_refine_ls_extinction_coef 0.00118(18)
_refine_ls_extinction_expression Fc^*^=kFc[1+0.001xFc^2^\l^3^/sin(2\q)]^-1/4^
_refine_ls_extinction_method 'SHELXL-2019/2 (Sheldrick 2019)'
_refine_ls_goodness_of_fit_ref 1.017
_refine_ls_hydrogen_treatment constr
_refine_ls_matrix_type full
_refine_ls_number_parameters 1014
_refine_ls_number_reflns 14819
_refine_ls_number_restraints 2324
_refine_ls_restrained_S_all 1.051
_refine_ls_R_factor_all 0.2276
_refine_ls_R_factor_gt 0.1242
_refine_ls_shift/su_max 0.000
_refine_ls_shift/su_mean 0.000
_refine_ls_structure_factor_coef Fsqd
_refine_ls_weighting_details 'w=1/[\s^2^(Fo^2^)+(0.0800P)^2^+10.0000P] where P=(Fo^2^+2Fc^2^)/3'
_refine_ls_weighting_scheme calc
_refine_ls_wR_factor_gt 0.2793
_refine_ls_wR_factor_ref 0.3242
_reflns_Friedel_coverage 0.000
_reflns_number_gt 5389
_reflns_number_total 14819
_reflns_threshold_expression 'I > 2\s(I)'
_cod_data_source_file d4sc03022b2.cif
_cod_data_source_block 221005_wqangz_209277_l_0m
_cod_depositor_comments
;
The following automatic conversions were performed:

data item '_diffrn_radiation_probe' value 'X-ray' was changed to
'x-ray' in accordance with the
/home/data/users/saulius/crontab/automatic-downloads/rss-feeds/RSC/lib/dictionaries/cif_core.dic
dictionary named 'cif_core.dic' version 2.4.2 last updated on
2011-04-26.

Automatic conversion script
Id: cif_fix_values 8170 2020-07-09 18:12:32Z antanas 

 Adding full bibliography for 1572083--1572100.cif.
;
_cod_database_code 1572091
_shelx_shelxl_version_number 2019/3
_shelx_space_group_comment
;
The symmetry employed for this shelxl refinement is uniquely defined
by the following loop, which should always be used as a source of
symmetry information in preference to the above space-group names.
They are only intended as comments.
;
_shelx_estimated_absorpt_t_max 0.861
_shelx_estimated_absorpt_t_min 0.825
_olex2_refinement_description
;
1. Fixed Uiso
 At 1.2 times of:
  All C(H) groups, All C(H,H) groups
 At 1.5 times of:
  All C(H,H,H) groups
2. Restrained distances
 O10-C91 = O11-C91
 1.25 with sigma of 0.005
 C92-C91
 1.53 with sigma of 0.005
 C96-C95
 1.53 with sigma of 0.005
 O15-C95 = O14-C95
 1.25 with sigma of 0.005
 C97-C98
 1.53 with sigma of 0.005
 C94-C93
 1.53 with sigma of 0.005
 O12-C93 = O13-C93
 1.25 with sigma of 0.005
 O17-C97 = O16-C97
 1.25 with sigma of 0.005
 O15-O14
 2.2 with sigma of 0.005
 O12-O13
 2.2 with sigma of 0.005
 O11-O10
 2.2 with sigma of 0.005
 O17-O16
 2.2 with sigma of 0.005
 C78-C2 \\sim C11-C2
 with sigma of 0.02
 O14-C96 \\sim O15-C96
 with sigma of 0.02
 C75-C70 \\sim C58-C14
 with sigma of 0.02
 O17-C98 \\sim O16-C98
 with sigma of 0.02
 C85-C7 \\sim C45-C7
 with sigma of 0.02
 O12-C94 \\sim O13-C94
 with sigma of 0.02
 C87-C82 \\sim C64-C48
 with sigma of 0.02
 O11-C92 \\sim O10-C92
 with sigma of 0.02
3. Restrained planarity
 O14, C95, O15, C96
 with sigma of 0.1
4. Uiso/Uaniso restraints and constraints
C1 \\sim C2 \\sim C3 \\sim C4 \\sim C5 \\sim C6 \\sim C7 \\sim C8 \\sim C9
\\sim C10 \\sim C11 \\sim C12 \\sim C13 \\sim C14 \\sim C15 \\sim C16 \\sim C17
\\sim C18 \\sim C19 \\sim C20 \\sim C21 \\sim C22 \\sim C23 \\sim C24 \\sim C25
\\sim C26 \\sim C27 \\sim C28 \\sim C29 \\sim C30 \\sim C31 \\sim C32 \\sim C33
\\sim C34 \\sim C35 \\sim C36 \\sim C37 \\sim C38 \\sim C39 \\sim C40 \\sim C41
\\sim C42 \\sim C43 \\sim C44 \\sim C45 \\sim C46 \\sim C47 \\sim C48 \\sim C49
\\sim C50 \\sim C51 \\sim C52 \\sim C53 \\sim C54 \\sim C55 \\sim C56 \\sim C57
\\sim C58 \\sim C59 \\sim C60 \\sim C61 \\sim C62 \\sim C63 \\sim C64 \\sim C65
\\sim C66 \\sim C67 \\sim C68 \\sim C69 \\sim C70 \\sim C71 \\sim C72 \\sim C73
\\sim C74 \\sim C75 \\sim C76 \\sim C77 \\sim C78 \\sim C79 \\sim C80 \\sim C81
\\sim C82 \\sim C83 \\sim C84 \\sim C85 \\sim C86 \\sim C87 \\sim C88 \\sim C89
\\sim C90 \\sim C91 \\sim C92 \\sim C93 \\sim C94 \\sim C95 \\sim C96 \\sim C97
\\sim C98 \\sim O1 \\sim O2 \\sim O3 \\sim O4 \\sim O5 \\sim O6 \\sim O7 \\sim
O8 \\sim O9 \\sim O10 \\sim O11 \\sim O12 \\sim O13 \\sim O14 \\sim O15 \\sim
O16 \\sim O17 \\sim N1 \\sim N2 \\sim N3 \\sim N4 \\sim N5: within 2A with
sigma of 0.01 and sigma for terminal atoms of 0.02 within 2A
O14 \\sim O15 \\sim C95 \\sim C96 \\sim C97 \\sim O16 \\sim C98 \\sim O17 \\sim
O12 \\sim C93 \\sim O13 \\sim C94 \\sim C91 \\sim O10 \\sim O11 \\sim C92:
within 2A with sigma of 0.005 and sigma for terminal atoms of 0.01 within 2A
Co2 \\sim Co1: within 2A with sigma of 0.01 and sigma for terminal atoms of
0.02 within 2A
C53 \\sim N1 \\sim C42 \\sim C56 \\sim O9: within 2A with sigma of 0.005 and
sigma for terminal atoms of 0.01 within 2A
Uanis(C91) \\sim Ueq, Uanis(O10) \\sim Ueq, Uanis(O11) \\sim Ueq, Uanis(C92)
\\sim Ueq, Uanis(C94) \\sim Ueq, Uanis(O14) \\sim Ueq, Uanis(O15) \\sim Ueq,
Uanis(C95) \\sim Ueq, Uanis(C96) \\sim Ueq, Uanis(C97) \\sim Ueq, Uanis(O16)
\\sim Ueq, Uanis(C98) \\sim Ueq, Uanis(O17) \\sim Ueq, Uanis(O12) \\sim Ueq,
Uanis(C93) \\sim Ueq, Uanis(O13) \\sim Ueq: with sigma of 0.01 and sigma for
terminal atoms of 0.02
Uanis(O12) \\sim Ueq: with sigma of 0.002 and sigma for terminal atoms of 0.004
Uanis(Co1) \\sim Ueq, Uanis(Co2) \\sim Ueq: with sigma of 0.005 and sigma for
terminal atoms of 0.01
5. Rigid body (RIGU) restrains
 All non-hydrogen atoms
 with sigma for 1-2 distances of 0.004 and sigma for 1-3 distances of 0.004
6. Others
 Sof(C9)=Sof(H9)=Sof(C10)=Sof(H10)=Sof(C11)=Sof(C12)=Sof(H12)=Sof(C13)=
 Sof(H13)=Sof(C14)=Sof(C57)=Sof(H57)=Sof(C58)=Sof(C59)=Sof(H59)=Sof(C60)=
 Sof(H60)=Sof(N2)=Sof(C61)=Sof(H61)=1-FVAR(1)
 Sof(C69)=Sof(H69)=Sof(C70)=Sof(C71)=Sof(H71)=Sof(C72)=Sof(H72)=Sof(N4)=
 Sof(C73)=Sof(H73)=Sof(C74)=Sof(H74)=Sof(C75)=Sof(C76)=Sof(H76)=Sof(C77)=
 Sof(H77)=Sof(C78)=Sof(C79)=Sof(H79)=FVAR(1)
 Sof(Co1)=Sof(C44)=Sof(H44)=Sof(C45)=Sof(C46)=Sof(H46)=Sof(C47)=Sof(H47)=
 Sof(C48)=Sof(C49)=Sof(H49)=Sof(C63)=Sof(H63)=Sof(C64)=Sof(C65)=Sof(H65)=
 Sof(C66)=Sof(H66)=Sof(N3)=Sof(C67)=Sof(H67)=Sof(C91)=Sof(O10)=Sof(O11)=
 Sof(C92)=Sof(H92A)=Sof(H92B)=Sof(H92C)=Sof(O14)=Sof(O15)=Sof(C95)=Sof(C96)=
 Sof(H96A)=Sof(H96B)=Sof(H96C)=1-FVAR(2)
 Sof(C80)=Sof(H80)=Sof(C81)=Sof(H81)=Sof(C82)=Sof(C83)=Sof(H83)=Sof(C84)=
 Sof(H84)=Sof(C85)=Sof(C86)=Sof(H86)=Sof(C87)=Sof(C88)=Sof(H88)=Sof(C89)=
 Sof(H89)=Sof(N5)=Sof(C90)=Sof(H90)=Sof(Co2)=Sof(O12)=Sof(C93)=Sof(O13)=
 Sof(C94)=Sof(H94A)=Sof(H94B)=Sof(H94C)=Sof(C97)=Sof(O16)=Sof(C98)=Sof(H98A)=
 Sof(H98B)=Sof(H98C)=Sof(O17)=FVAR(2)
 Fixed X: O14(0.81609)
 Fixed Y: C91(0.873429)
7.a Riding coordinates:
 C68(H68A,H68B,H68C), C94(H94A,H94B,H94C), C96(H96A,H96B,H96C), C98(H98A,H98B,
 H98C)
7.b Secondary CH2 refined with riding coordinates:
 C15(H15A,H15B), C16(H16A,H16B), C37(H37A,H37B), C43(H43A,H43B), C50(H50A,H50B)
7.c Aromatic/amide H refined with riding coordinates:
 C1(H1), C4(H4), C9(H9), C10(H10), C12(H12), C13(H13), C20(H20), C22(H22),
 C23(H23), C26(H26), C33(H33), C35(H35), C39(H39), C42(H42), C44(H44), C46(H46),
  C47(H47), C49(H49), C52(H52), C57(H57), C59(H59), C60(H60), C61(H61),
 C63(H63), C65(H65), C66(H66), C67(H67), C69(H69), C71(H71), C72(H72), C73(H73),
  C74(H74), C76(H76), C77(H77), C79(H79), C80(H80), C81(H81), C83(H83),
 C84(H84), C86(H86), C88(H88), C89(H89), C90(H90)
7.d Fitted hexagon refined as free rotating group:
 C9(C10,C11,C12,C13,C14), C44(C45,C46,C47,C48,C49), C57(C58,C59,C60,N2,C61),
 C63(C64,C65,C66,N3,C67), C69(C70,C71,C72,N4,C73), C74(C75,C76,C77,C78,C79),
 C80(C81,C82,C83,C84,C85), C86(C87,C88,C89,N5,C90)
7.e Idealised Me refined as rotating group:
 C32(H32A,H32B,H32C), C40(H40A,H40B,H40C), C41(H41A,H41B,H41C), C51(H51A,H51B,
 H51C), C53(H53A,H53B,H53C), C54(H54A,H54B,H54C), C55(H55A,H55B,H55C), C56(H56A,
 H56B,H56C), C62(H62A,H62B,H62C), C92(H92A,H92B,H92C)
;
_smtbx_masks_special_details
;
A solvent mask was calculated and 328 electrons were 
found in a volume of 1046\%A^3^ in 1 void per unit cell. 
This is consistent with the presence of 
3[C3H7NO], 4[H2O] per formula unit 
which account for 320 electrons 
per unit cell.
;
_smtbx_masks_void_probe_radius 1.2
_smtbx_masks_void_truncation_radius 1.2
_olex2_submission_special_instructions 'No special instructions were received'
_site XU

loop_
_space_group_symop_operation_xyz
'x, y, z'
'-x, -y, -z'

loop_
_atom_site_label
_atom_site_type_symbol
_atom_site_fract_x
_atom_site_fract_y
_atom_site_fract_z
_atom_site_U_iso_or_equiv
_atom_site_adp_type
_atom_site_occupancy
_atom_site_site_symmetry_order
_atom_site_calc_flag
_atom_site_refinement_flags_posn
_atom_site_refinement_flags_adp
_atom_site_refinement_flags_occupancy
_atom_site_disorder_assembly
_atom_site_disorder_group
Co1 Co 0.6121(3) 0.98335(15) 1.02747(13) 0.1169(11) Uani 0.618(3) 1 d . U P A 2
O1 O 0.3988(4) 0.2817(3) 0.5227(3) 0.0822(14) Uani 1 1 d . U . . .
O2 O 0.9864(5) 0.2125(3) 0.4340(4) 0.1108(19) Uani 1 1 d . U . . .
O3 O 0.9790(4) 0.4903(3) 0.6310(3) 0.0901(15) Uani 1 1 d . U . . .
C1 C 0.6022(5) 0.4076(3) 0.5182(3) 0.0566(15) Uani 1 1 d . U . . .
H1 H 0.551338 0.361194 0.497346 0.068 Uiso 1 1 calc R U . . .
O4 O 0.8010(6) -0.0213(4) 0.5193(4) 0.125(2) Uani 1 1 d . U . . .
C2 C 0.6812(5) 0.4200(3) 0.4899(3) 0.0577(13) Uani 1 1 d D U . . .
C3 C 0.7581(5) 0.4858(3) 0.5217(3) 0.0632(14) Uani 1 1 d . U . . .
C4 C 0.7490(5) 0.5404(3) 0.5787(3) 0.0633(16) Uani 1 1 d . U . . .
H4 H 0.800370 0.586093 0.600191 0.076 Uiso 1 1 calc R U . . .
C5 C 0.5952(5) 0.4607(3) 0.5756(3) 0.0601(14) Uani 1 1 d . U . . .
O5 O 0.4975(6) -0.0308(4) 0.5950(4) 0.122(2) Uani 1 1 d . U . . .
C6 C 0.5089(6) 0.3500(4) 0.6303(4) 0.0722(16) Uani 1 1 d . U . . .
C7 C 0.6687(5) 0.5307(4) 0.6049(3) 0.0647(14) Uani 1 1 d D U . . .
C8 C 0.9192(6) 0.4224(4) 0.5179(4) 0.0724(16) Uani 1 1 d . U . . .
N1 N 0.8394(7) 0.2742(5) 0.6818(5) 0.131(2) Uani 1 1 d . U . . .
C9 C 0.646(3) 0.217(2) 0.3605(18) 0.071(3) Uani 0.325(7) 1 d G U P B 2
H9 H 0.631986 0.154146 0.358100 0.085 Uiso 0.325(7) 1 calc R U P B 2
C10 C 0.653(3) 0.271(3) 0.4206(13) 0.066(3) Uani 0.325(7) 1 d G U P B 2
H10 H 0.642140 0.245397 0.459273 0.079 Uiso 0.325(7) 1 calc R U P B 2
C11 C 0.674(3) 0.363(3) 0.4241(15) 0.063(2) Uani 0.325(7) 1 d DG U P B 2
C12 C 0.689(3) 0.401(2) 0.367(2) 0.066(3) Uani 0.325(7) 1 d G U P B 2
H12 H 0.703444 0.464007 0.369818 0.079 Uiso 0.325(7) 1 calc R U P B 2
C13 C 0.683(3) 0.347(3) 0.3073(16) 0.073(3) Uani 0.325(7) 1 d G U P B 2
H13 H 0.693292 0.372758 0.268644 0.088 Uiso 0.325(7) 1 calc R U P B 2
C14 C 0.662(3) 0.255(2) 0.3039(14) 0.077(2) Uani 0.325(7) 1 d DG U P B 2
C15 C 0.5059(5) 0.4409(4) 0.6028(3) 0.0675(16) Uani 1 1 d . U . . .
H15A H 0.506257 0.487940 0.640046 0.081 Uiso 1 1 calc R U . . .
H15B H 0.443023 0.442702 0.565181 0.081 Uiso 1 1 calc R U . . .
C16 C 0.8533(5) 0.4957(4) 0.5003(3) 0.0680(16) Uani 1 1 d . U . . .
H16A H 0.834826 0.498738 0.449837 0.082 Uiso 1 1 calc R U . . .
H16B H 0.890698 0.553129 0.522800 0.082 Uiso 1 1 calc R U . . .
C17 C 0.9790(6) 0.4175(4) 0.5834(4) 0.0816(17) Uani 1 1 d . U . . .
C18 C 0.4530(6) 0.2746(4) 0.5897(4) 0.0765(16) Uani 1 1 d . U . . .
C19 C 1.0363(7) 0.2752(5) 0.5497(6) 0.0951(19) Uani 1 1 d . U . . .
O6 O 0.6282(6) 0.2443(5) 0.7880(3) 0.132(2) Uani 1 1 d . U . . .
C20 C 0.9227(6) 0.3530(4) 0.4685(4) 0.0798(18) Uani 1 1 d . U . . .
H20 H 0.882863 0.354753 0.422234 0.096 Uiso 1 1 calc R U . . .
C21 C 0.5132(7) 0.1818(5) 0.6821(5) 0.0966(19) Uani 1 1 d . U . . .
C22 C 0.5649(6) 0.3397(5) 0.6959(4) 0.0898(19) Uani 1 1 d . U . . .
H22 H 0.601310 0.390778 0.724307 0.108 Uiso 1 1 calc R U . . .
C23 C 0.4558(6) 0.1914(4) 0.6168(4) 0.0843(18) Uani 1 1 d . U . . .
H23 H 0.416892 0.140834 0.589204 0.101 Uiso 1 1 calc R U . . .
C24 C 0.9815(7) 0.2827(5) 0.4843(5) 0.0971(19) Uani 1 1 d . U . . .
C25 C 0.8884(9) 0.0171(6) 0.5635(7) 0.121(2) Uani 1 1 d . U . . .
O7 O 1.1525(8) 0.1260(6) 0.6970(6) 0.183(3) Uani 1 1 d . U . . .
C26 C 1.0384(6) 0.3447(5) 0.6021(5) 0.0934(19) Uani 1 1 d . U . . .
H26 H 1.078355 0.342370 0.648296 0.112 Uiso 1 1 calc R U . . .
C27 C 0.5706(7) 0.2569(6) 0.7226(4) 0.103(2) Uani 1 1 d . U . . .
C28 C 0.7776(11) 0.0073(7) 0.7252(7) 0.134(3) Uani 1 1 d . U . . .
O8 O 0.8709(8) 0.0172(6) 0.7701(5) 0.168(3) Uani 1 1 d . U . . .
C29 C 0.6050(9) 0.0394(6) 0.6972(6) 0.117(2) Uani 1 1 d . U . . .
C30 C 0.9134(9) -0.0144(6) 0.6223(7) 0.124(2) Uani 1 1 d . U . . .
C31 C 0.5910(9) -0.0177(6) 0.6381(6) 0.119(2) Uani 1 1 d . U . . .
C32 C 0.2926(7) 0.2672(5) 0.5088(5) 0.115(3) Uani 1 1 d . U . . .
H32A H 0.260453 0.265896 0.459078 0.173 Uiso 1 1 calc R U . . .
H32B H 0.267855 0.315942 0.533160 0.173 Uiso 1 1 calc R U . . .
H32C H 0.276682 0.209854 0.524489 0.173 Uiso 1 1 calc R U . . .
C33 C 0.9460(8) 0.0827(5) 0.5447(6) 0.114(2) Uani 1 1 d . U . . .
H33 H 0.924955 0.101436 0.499698 0.136 Uiso 1 1 calc R U . . .
C34 C 0.7621(10) -0.0444(6) 0.6650(7) 0.131(2) Uani 1 1 d . U . . .
C35 C 0.6725(9) -0.0585(6) 0.6229(6) 0.123(2) Uani 1 1 d . U . . .
H35 H 0.661493 -0.096719 0.581333 0.148 Uiso 1 1 calc R U . . .
C36 C 1.0643(10) 0.0881(7) 0.6529(8) 0.139(3) Uani 1 1 d . U . . .
C37 C 0.5183(7) 0.0899(5) 0.7105(5) 0.114(2) Uani 1 1 d . U . . .
H37A H 0.527154 0.098262 0.760688 0.136 Uiso 1 1 calc R U . . .
H37B H 0.454448 0.053580 0.688359 0.136 Uiso 1 1 calc R U . . .
C38 C 1.0320(8) 0.1199(6) 0.5903(7) 0.119(2) Uani 1 1 d . U . . .
C39 C 0.7000(10) 0.0507(6) 0.7429(6) 0.132(3) Uani 1 1 d . U . . .
H39 H 0.712757 0.087093 0.785437 0.158 Uiso 1 1 calc R U . . .
C40 C 1.0537(8) 0.4990(6) 0.6940(5) 0.115(3) Uani 1 1 d . U . . .
H40A H 1.119075 0.492568 0.685956 0.172 Uiso 1 1 calc R U . . .
H40B H 1.041164 0.452343 0.722111 0.172 Uiso 1 1 calc R U . . .
H40C H 1.053457 0.558237 0.718273 0.172 Uiso 1 1 calc R U . . .
C41 C 0.4823(8) -0.0951(5) 0.5359(6) 0.134(3) Uani 1 1 d . U . . .
H41A H 0.411792 -0.098821 0.508409 0.201 Uiso 1 1 calc R U . . .
H41B H 0.499962 -0.154078 0.551168 0.201 Uiso 1 1 calc R U . . .
H41C H 0.524687 -0.076389 0.507883 0.201 Uiso 1 1 calc R U . . .
C42 C 0.8177(10) 0.3592(7) 0.6864(6) 0.143(3) Uani 1 1 d . U . . .
H42 H 0.771527 0.384658 0.650121 0.171 Uiso 1 1 calc R U . . .
C43 C 1.0964(7) 0.1953(5) 0.5700(6) 0.118(2) Uani 1 1 d . U . . .
H43A H 1.155991 0.214631 0.609576 0.141 Uiso 1 1 calc R U . . .
H43B H 1.119931 0.171121 0.531074 0.141 Uiso 1 1 calc R U . . .
C44 C 0.6740(7) 0.5684(4) 0.7284(3) 0.075(2) Uani 0.618(3) 1 d G U P A 2
H44 H 0.695121 0.510178 0.737617 0.090 Uiso 0.618(3) 1 calc R U P A 2
C45 C 0.6556(7) 0.5942(5) 0.6621(3) 0.069(2) Uani 0.618(3) 1 d DG U P A 2
C46 C 0.6247(8) 0.6794(5) 0.6486(3) 0.068(2) Uani 0.618(3) 1 d G U P A 2
H46 H 0.612092 0.697058 0.603363 0.082 Uiso 0.618(3) 1 calc R U P A 2
C47 C 0.6124(8) 0.7386(4) 0.7014(4) 0.075(2) Uani 0.618(3) 1 d G U P A 2
H47 H 0.591301 0.796807 0.692168 0.090 Uiso 0.618(3) 1 calc R U P A 2
C48 C 0.6309(7) 0.7127(4) 0.7676(3) 0.080(2) Uani 0.618(3) 1 d DG U P A 2
C49 C 0.6617(7) 0.6276(4) 0.7811(3) 0.080(2) Uani 0.618(3) 1 d G U P A 2
H49 H 0.674330 0.609929 0.826424 0.096 Uiso 0.618(3) 1 calc R U P A 2
C50 C 0.8577(7) -0.0830(5) 0.6520(6) 0.131(2) Uani 1 1 d . U . . .
H50A H 0.902504 -0.099259 0.695883 0.157 Uiso 1 1 calc R U . . .
H50B H 0.838201 -0.138048 0.619413 0.157 Uiso 1 1 calc R U . . .
C51 C 0.7653(8) 0.0114(6) 0.4528(6) 0.140(3) Uani 1 1 d . U . . .
H51A H 0.697440 -0.015305 0.429437 0.209 Uiso 1 1 calc R U . . .
H51B H 0.809909 -0.004982 0.424980 0.209 Uiso 1 1 calc R U . . .
H51C H 0.764211 0.076882 0.458519 0.209 Uiso 1 1 calc R U . . .
C52 C 1.0035(9) 0.0202(6) 0.6724(7) 0.135(3) Uani 1 1 d . U . . .
H52 H 1.023165 -0.000190 0.716990 0.162 Uiso 1 1 calc R U . . .
C53 C 0.7816(9) 0.2226(7) 0.6204(6) 0.154(4) Uani 1 1 d . U . . .
H53A H 0.717446 0.249008 0.602746 0.232 Uiso 1 1 calc R U . . .
H53B H 0.769360 0.160976 0.630268 0.232 Uiso 1 1 calc R U . . .
H53C H 0.818096 0.222278 0.585803 0.232 Uiso 1 1 calc R U . . .
C54 C 0.9364(9) 0.2214(7) 0.3664(6) 0.149(4) Uani 1 1 d . U . . .
H54A H 0.946212 0.169618 0.336999 0.224 Uiso 1 1 calc R U . . .
H54B H 0.962432 0.276466 0.352713 0.224 Uiso 1 1 calc R U . . .
H54C H 0.864693 0.224614 0.361315 0.224 Uiso 1 1 calc R U . . .
C55 C 0.8875(10) 0.0666(8) 0.8332(7) 0.167(4) Uani 1 1 d . U . . .
H55A H 0.858773 0.124731 0.826374 0.251 Uiso 1 1 calc R U . . .
H55B H 0.959772 0.076219 0.855797 0.251 Uiso 1 1 calc R U . . .
H55C H 0.855860 0.033988 0.862153 0.251 Uiso 1 1 calc R U . . .
C56 C 0.9287(9) 0.2451(7) 0.7386(6) 0.156(3) Uani 1 1 d . U . . .
H56A H 0.987861 0.243228 0.721870 0.234 Uiso 1 1 calc R U . . .
H56B H 0.911890 0.185352 0.750211 0.234 Uiso 1 1 calc R U . . .
H56C H 0.943040 0.288131 0.779770 0.234 Uiso 1 1 calc R U . . .
O9 O 0.8646(9) 0.4044(7) 0.7442(6) 0.222(4) Uani 1 1 d . U . . .
C57 C 0.6035(15) 0.2209(8) 0.1756(7) 0.105(3) Uani 0.325(7) 1 d G U P B 2
H57 H 0.579334 0.279099 0.173134 0.126 Uiso 0.325(7) 1 calc R U P B 2
C58 C 0.6524(14) 0.1926(9) 0.2391(6) 0.094(2) Uani 0.325(7) 1 d DG U P B 2
C59 C 0.6877(14) 0.1075(10) 0.2427(6) 0.100(3) Uani 0.325(7) 1 d G U P B 2
H59 H 0.721113 0.088112 0.286138 0.121 Uiso 0.325(7) 1 calc R U P B 2
C60 C 0.6742(15) 0.0506(8) 0.1827(8) 0.111(3) Uani 0.325(7) 1 d G U P B 2
H60 H 0.698377 -0.007564 0.185140 0.133 Uiso 0.325(7) 1 calc R U P B 2
N2 N 0.6253(14) 0.0789(9) 0.1191(6) 0.119(3) Uani 0.325(7) 1 d G U P B 2
C61 C 0.5900(15) 0.1641(11) 0.1156(6) 0.113(3) Uani 0.325(7) 1 d G U P B 2
H61 H 0.556597 0.183420 0.072134 0.136 Uiso 0.325(7) 1 calc R U P B 2
C62 C 0.6877(10) 0.3178(9) 0.8291(5) 0.168(4) Uani 1 1 d . U . . .
H62A H 0.732462 0.342684 0.804726 0.252 Uiso 1 1 calc R U . . .
H62B H 0.727723 0.298219 0.872641 0.252 Uiso 1 1 calc R U . . .
H62C H 0.644578 0.363954 0.838475 0.252 Uiso 1 1 calc R U . . .
C63 C 0.5898(9) 0.7430(4) 0.8796(4) 0.104(3) Uani 0.618(3) 1 d G U P A 2
H63 H 0.572919 0.680681 0.878104 0.124 Uiso 0.618(3) 1 calc R U P A 2
C64 C 0.6201(9) 0.7761(5) 0.8263(4) 0.097(2) Uani 0.618(3) 1 d DG U P A 2
C65 C 0.6448(10) 0.8673(6) 0.8285(4) 0.109(3) Uani 0.618(3) 1 d G U P A 2
H65 H 0.665489 0.889936 0.792061 0.130 Uiso 0.618(3) 1 calc R U P A 2
C66 C 0.6394(10) 0.9255(4) 0.8840(5) 0.115(3) Uani 0.618(3) 1 d G U P A 2
H66 H 0.656317 0.987904 0.885445 0.138 Uiso 0.618(3) 1 calc R U P A 2
N3 N 0.6092(8) 0.8925(4) 0.9372(4) 0.114(3) Uani 0.618(3) 1 d G U P A 2
C67 C 0.5844(8) 0.8012(5) 0.9351(4) 0.112(3) Uani 0.618(3) 1 d G U P A 2
H67 H 0.563747 0.778650 0.971489 0.134 Uiso 0.618(3) 1 calc R U P A 2
C68 C 1.1913(13) 0.1020(12) 0.7589(9) 0.268(7) Uani 1 1 d . U . . .
H68A H 1.259331 0.129611 0.780152 0.402 Uiso 1 1 d R U . . .
H68B H 1.192251 0.036641 0.757472 0.402 Uiso 1 1 d R U . . .
H68C H 1.147511 0.122881 0.786182 0.402 Uiso 1 1 d R U . . .
C69 C 0.6945(7) 0.2179(4) 0.1927(4) 0.102(2) Uani 0.675(7) 1 d G U P B 1
H69 H 0.725788 0.276959 0.199762 0.122 Uiso 0.675(7) 1 calc R U P B 1
C70 C 0.6490(7) 0.1881(4) 0.2402(3) 0.093(2) Uani 0.675(7) 1 d DG U P B 1
C71 C 0.6033(7) 0.1018(5) 0.2298(4) 0.105(2) Uani 0.675(7) 1 d G U P B 1
H71 H 0.572199 0.081434 0.262279 0.126 Uiso 0.675(7) 1 calc R U P B 1
C72 C 0.6029(7) 0.0452(4) 0.1721(4) 0.112(3) Uani 0.675(7) 1 d G U P B 1
H72 H 0.571656 -0.013785 0.164999 0.135 Uiso 0.675(7) 1 calc R U P B 1
N4 N 0.6484(7) 0.0750(5) 0.1246(3) 0.123(2) Uani 0.675(7) 1 d G U P B 1
C73 C 0.6942(7) 0.1614(5) 0.1349(4) 0.113(3) Uani 0.675(7) 1 d G U P B 1
H73 H 0.725246 0.181738 0.102480 0.136 Uiso 0.675(7) 1 calc R U P B 1
C74 C 0.6591(15) 0.2119(10) 0.3666(8) 0.072(2) Uani 0.675(7) 1 d G U P B 1
H74 H 0.654077 0.148646 0.367245 0.086 Uiso 0.675(7) 1 calc R U P B 1
C75 C 0.6571(15) 0.2486(11) 0.3057(6) 0.077(2) Uani 0.675(7) 1 d DG U P B 1
C76 C 0.6645(13) 0.3412(12) 0.3047(7) 0.071(2) Uani 0.675(7) 1 d G U P B 1
H76 H 0.663097 0.366236 0.263088 0.086 Uiso 0.675(7) 1 calc R U P B 1
C77 C 0.6738(14) 0.3971(10) 0.3645(10) 0.064(2) Uani 0.675(7) 1 d G U P B 1
H77 H 0.678793 0.460392 0.363836 0.077 Uiso 0.675(7) 1 calc R U P B 1
C78 C 0.6758(15) 0.3604(14) 0.4254(7) 0.0616(18) Uani 0.675(7) 1 d DG U P B 1
C79 C 0.6684(15) 0.2679(15) 0.4264(6) 0.065(2) Uani 0.675(7) 1 d G U P B 1
H79 H 0.669774 0.242803 0.467995 0.078 Uiso 0.675(7) 1 calc R U P B 1
C80 C 0.7497(11) 0.5925(7) 0.7316(6) 0.086(3) Uani 0.382(3) 1 d G U P A 1
H80 H 0.795303 0.546658 0.737073 0.103 Uiso 0.382(3) 1 calc R U P A 1
C81 C 0.7528(11) 0.6543(8) 0.7872(5) 0.093(3) Uani 0.382(3) 1 d G U P A 1
H81 H 0.800500 0.650672 0.830609 0.111 Uiso 0.382(3) 1 calc R U P A 1
C82 C 0.6861(12) 0.7213(7) 0.7792(6) 0.088(2) Uani 0.382(3) 1 d DG U P A 1
C83 C 0.6162(12) 0.7266(8) 0.7156(7) 0.073(3) Uani 0.382(3) 1 d G U P A 1
H83 H 0.570635 0.772379 0.710177 0.088 Uiso 0.382(3) 1 calc R U P A 1
C84 C 0.6132(12) 0.6648(10) 0.6601(5) 0.068(3) Uani 0.382(3) 1 d G U P A 1
H84 H 0.565435 0.668365 0.616640 0.081 Uiso 0.382(3) 1 calc R U P A 1
C85 C 0.6799(12) 0.5977(8) 0.6681(5) 0.072(2) Uani 0.382(3) 1 d DG U P A 1
C86 C 0.7065(15) 0.7566(7) 0.9080(7) 0.113(3) Uani 0.382(3) 1 d G U P A 1
H86 H 0.719303 0.695786 0.914451 0.135 Uiso 0.382(3) 1 calc R U P A 1
C87 C 0.6835(15) 0.7847(9) 0.8423(6) 0.102(3) Uani 0.382(3) 1 d DG U P A 1
C88 C 0.6647(17) 0.8737(11) 0.8329(6) 0.110(3) Uani 0.382(3) 1 d G U P A 1
H88 H 0.649090 0.892960 0.787927 0.132 Uiso 0.382(3) 1 calc R U P A 1
C89 C 0.6689(16) 0.9345(8) 0.8892(8) 0.116(3) Uani 0.382(3) 1 d G U P A 1
H89 H 0.656009 0.995357 0.882757 0.140 Uiso 0.382(3) 1 calc R U P A 1
N5 N 0.6918(14) 0.9064(8) 0.9549(7) 0.120(3) Uani 0.382(3) 1 d G U P A 1
C90 C 0.7106(15) 0.8174(9) 0.9643(5) 0.120(3) Uani 0.382(3) 1 d G U P A 1
H90 H 0.726222 0.798185 1.009282 0.144 Uiso 0.382(3) 1 calc R U P A 1
Co2 Co 0.6970(4) 1.0005(2) 1.04198(18) 0.0908(14) Uani 0.382(3) 1 d . U P A 1
C91 C 0.5228(9) 0.873429 1.0611(10) 0.138(3) Uani 0.618(3) 1 d D U P A 2
O10 O 0.4611(8) 0.9256(7) 1.0315(5) 0.138(3) Uani 0.618(3) 1 d D U P A 2
O11 O 0.6156(8) 0.8905(7) 1.0770(5) 0.140(3) Uani 0.618(3) 1 d D U P A 2
C92 C 0.4825(14) 0.7937(10) 1.0899(9) 0.172(5) Uani 0.618(3) 1 d D U P A 2
H92A H 0.452095 0.746687 1.052258 0.259 Uiso 0.618(3) 1 calc R U P A 2
H92B H 0.431940 0.813197 1.111806 0.259 Uiso 0.618(3) 1 calc R U P A 2
H92C H 0.537619 0.770147 1.124022 0.259 Uiso 0.618(3) 1 calc R U P A 2
O12 O 0.4649(8) 1.1201(8) 0.9333(8) 0.071(3) Uani 0.382(3) 1 d D U P A 1
C93 C 0.5575(9) 1.1220(9) 0.9538(10) 0.080(3) Uani 0.382(3) 1 d D U P A 1
O13 O 0.6077(10) 1.0658(8) 0.9868(7) 0.100(3) Uani 0.382(3) 1 d D U P A 1
C94 C 0.6203(12) 1.2018(10) 0.9429(10) 0.087(4) Uani 0.382(3) 1 d D U P A 1
H94A H 0.594055 1.221483 0.896828 0.130 Uiso 0.382(3) 1 d R U P A 1
H94B H 0.689925 1.187053 0.950108 0.130 Uiso 0.382(3) 1 d R U P A 1
H94C H 0.617235 1.249983 0.977698 0.130 Uiso 0.382(3) 1 d R U P A 1
O14 O 0.816090 1.0669(12) 1.0399(11) 0.296(6) Uani 0.618(3) 1 d D U P A 2
O15 O 0.7909(15) 0.9472(11) 1.0901(9) 0.274(6) Uani 0.618(3) 1 d D U P A 2
C95 C 0.8347(12) 0.9890(12) 1.0554(10) 0.295(6) Uani 0.618(3) 1 d D U P A 2
C96 C 0.892(2) 0.9356(16) 1.0133(14) 0.300(7) Uani 0.618(3) 1 d D U P A 2
H96A H 0.848651 0.919934 0.966133 0.450 Uiso 0.618(3) 1 d R U P A 2
H96B H 0.912641 0.880684 1.034633 0.450 Uiso 0.618(3) 1 d R U P A 2
H96C H 0.951521 0.972124 1.012243 0.450 Uiso 0.618(3) 1 d R U P A 2
C97 C 0.8541(19) 1.116(3) 1.006(3) 0.289(6) Uani 0.382(3) 1 d D U P A 1
O16 O 0.7663(19) 1.089(2) 1.0019(19) 0.283(6) Uani 0.382(3) 1 d D U P A 1
C98 C 0.871(3) 1.212(2) 0.989(2) 0.290(8) Uani 0.382(3) 1 d D U P A 1
H98A H 0.874310 1.181292 0.945303 0.435 Uiso 0.382(3) 1 d R U P A 1
H98B H 0.937150 1.241271 1.014273 0.435 Uiso 0.382(3) 1 d R U P A 1
H98C H 0.821790 1.257101 0.979803 0.435 Uiso 0.382(3) 1 d R U P A 1
O17 O 0.930(2) 1.079(2) 1.0376(18) 0.299(6) Uani 0.382(3) 1 d D U P A 1

loop_
_atom_site_aniso_label
_atom_site_aniso_U_11
_atom_site_aniso_U_22
_atom_site_aniso_U_33
_atom_site_aniso_U_23
_atom_site_aniso_U_13
_atom_site_aniso_U_12
Co1 0.234(3) 0.0711(13) 0.0660(13) -0.0265(10) 0.0884(19) -0.0038(17)
O1 0.103(4) 0.056(2) 0.111(3) 0.021(2) 0.065(3) 0.013(2)
O2 0.123(5) 0.058(3) 0.180(5) -0.014(3) 0.097(4) 0.014(3)
O3 0.124(4) 0.072(3) 0.086(3) 0.008(3) 0.048(3) 0.019(3)
C1 0.091(4) 0.040(3) 0.058(3) 0.005(2) 0.048(3) 0.017(3)
O4 0.143(5) 0.060(3) 0.209(6) 0.014(4) 0.110(5) 0.012(3)
C2 0.098(4) 0.035(2) 0.061(3) 0.001(2) 0.056(3) 0.013(2)
C3 0.106(4) 0.036(3) 0.069(3) 0.002(2) 0.059(3) 0.006(3)
C4 0.108(4) 0.033(3) 0.066(3) 0.001(2) 0.052(3) 0.007(3)
C5 0.107(4) 0.036(2) 0.061(3) 0.009(2) 0.058(3) 0.023(3)
O5 0.151(5) 0.065(3) 0.207(6) 0.043(3) 0.133(5) 0.032(4)
C6 0.112(4) 0.059(3) 0.078(3) 0.019(3) 0.071(3) 0.032(3)
C7 0.118(4) 0.035(2) 0.061(3) 0.001(2) 0.057(3) 0.018(3)
C8 0.096(4) 0.046(3) 0.102(4) 0.006(3) 0.071(3) 0.004(3)
N1 0.201(7) 0.110(5) 0.130(5) 0.046(4) 0.105(5) 0.066(5)
C9 0.134(6) 0.039(4) 0.061(4) -0.002(4) 0.062(4) 0.011(5)
C10 0.122(6) 0.038(4) 0.059(4) -0.001(4) 0.059(4) 0.011(5)
C11 0.112(5) 0.037(4) 0.060(4) -0.001(3) 0.059(4) 0.013(4)
C12 0.120(6) 0.039(4) 0.061(4) 0.000(4) 0.062(4) 0.012(4)
C13 0.134(6) 0.045(4) 0.063(4) -0.001(4) 0.064(5) 0.013(5)
C14 0.149(5) 0.045(4) 0.060(4) -0.002(3) 0.067(4) 0.011(4)
C15 0.108(4) 0.045(3) 0.075(4) 0.008(3) 0.065(3) 0.021(3)
C16 0.100(4) 0.039(3) 0.085(4) -0.003(3) 0.063(3) 0.003(3)
C17 0.105(4) 0.054(3) 0.109(4) 0.010(3) 0.068(3) 0.008(3)
C18 0.112(4) 0.054(3) 0.096(4) 0.023(3) 0.075(3) 0.025(3)
C19 0.098(5) 0.054(3) 0.164(5) 0.021(4) 0.083(4) 0.010(3)
O6 0.196(6) 0.133(5) 0.093(4) 0.055(3) 0.065(4) 0.053(4)
C20 0.098(4) 0.047(3) 0.120(4) -0.003(3) 0.076(4) 0.004(3)
C21 0.142(5) 0.079(4) 0.114(4) 0.044(3) 0.093(4) 0.042(4)
C22 0.136(5) 0.083(4) 0.080(4) 0.025(3) 0.069(4) 0.040(4)
C23 0.118(5) 0.056(3) 0.114(4) 0.025(3) 0.084(4) 0.021(3)
C24 0.106(5) 0.056(3) 0.157(5) 0.001(4) 0.085(4) 0.006(3)
C25 0.144(5) 0.055(4) 0.201(6) 0.015(4) 0.108(5) 0.025(4)
O7 0.184(7) 0.136(5) 0.225(8) 0.064(6) 0.039(6) 0.011(5)
C26 0.104(5) 0.069(4) 0.133(5) 0.032(3) 0.069(4) 0.013(3)
C27 0.156(5) 0.099(4) 0.087(4) 0.042(3) 0.076(4) 0.045(4)
C28 0.175(6) 0.101(5) 0.174(6) 0.069(4) 0.105(5) 0.045(5)
O8 0.209(7) 0.143(6) 0.181(7) 0.064(5) 0.084(6) 0.049(6)
C29 0.162(5) 0.077(4) 0.169(5) 0.071(4) 0.117(4) 0.044(4)
C30 0.150(5) 0.064(4) 0.205(6) 0.032(4) 0.117(5) 0.035(4)
C31 0.156(5) 0.063(4) 0.194(6) 0.056(4) 0.122(5) 0.036(4)
C32 0.109(6) 0.075(5) 0.180(8) 0.038(5) 0.065(6) 0.017(5)
C33 0.133(6) 0.055(4) 0.191(6) 0.018(4) 0.104(5) 0.022(4)
C34 0.163(5) 0.076(4) 0.199(6) 0.056(4) 0.109(5) 0.034(5)
C35 0.150(6) 0.066(4) 0.203(7) 0.051(5) 0.117(5) 0.035(5)
C36 0.150(6) 0.090(5) 0.203(7) 0.036(5) 0.084(5) 0.027(4)
C37 0.167(6) 0.085(4) 0.141(5) 0.059(4) 0.110(5) 0.040(4)
C38 0.131(5) 0.066(4) 0.192(6) 0.023(4) 0.091(5) 0.026(4)
C39 0.183(6) 0.097(5) 0.165(6) 0.075(5) 0.109(5) 0.046(5)
C40 0.147(8) 0.100(6) 0.101(6) 0.022(5) 0.035(5) 0.026(6)
C41 0.162(8) 0.069(5) 0.227(9) 0.032(5) 0.138(7) 0.021(5)
C42 0.215(7) 0.117(5) 0.139(6) 0.040(5) 0.103(6) 0.060(5)
C43 0.121(5) 0.064(4) 0.196(6) 0.029(4) 0.084(5) 0.015(4)
C44 0.144(5) 0.043(4) 0.055(3) 0.004(3) 0.053(4) 0.022(4)
C45 0.129(5) 0.040(3) 0.056(3) 0.000(3) 0.057(3) 0.016(3)
C46 0.128(5) 0.040(4) 0.058(4) -0.002(3) 0.060(4) 0.012(4)
C47 0.143(5) 0.042(4) 0.060(4) -0.004(3) 0.061(4) 0.013(4)
C48 0.159(5) 0.044(3) 0.056(3) -0.004(3) 0.065(4) 0.019(4)
C49 0.156(6) 0.048(4) 0.053(4) 0.000(3) 0.059(4) 0.020(4)
C50 0.149(6) 0.069(4) 0.218(7) 0.043(4) 0.111(5) 0.031(4)
C51 0.159(8) 0.076(6) 0.217(9) 0.036(6) 0.102(7) 0.009(6)
C52 0.159(6) 0.075(5) 0.206(7) 0.037(5) 0.099(5) 0.031(4)
C53 0.217(9) 0.138(7) 0.141(7) 0.019(5) 0.095(7) 0.073(7)
C54 0.178(10) 0.110(7) 0.181(7) -0.033(7) 0.096(8) 0.031(7)
C55 0.196(10) 0.155(10) 0.174(9) 0.046(7) 0.079(9) 0.041(8)
C56 0.217(9) 0.125(6) 0.177(7) 0.090(6) 0.106(7) 0.091(6)
O9 0.285(9) 0.181(7) 0.216(8) 0.028(6) 0.090(8) 0.037(7)
C57 0.200(6) 0.069(5) 0.065(4) -0.005(4) 0.073(5) 0.012(5)
C58 0.183(5) 0.056(4) 0.064(4) -0.008(4) 0.072(4) 0.012(4)
C59 0.199(6) 0.055(4) 0.068(4) -0.012(4) 0.077(5) 0.014(5)
C60 0.216(7) 0.062(5) 0.072(4) -0.013(4) 0.074(5) 0.016(5)
N2 0.224(7) 0.078(4) 0.073(4) -0.011(4) 0.073(5) 0.021(5)
C61 0.213(7) 0.075(5) 0.070(4) -0.009(4) 0.074(5) 0.017(5)
C62 0.242(12) 0.186(10) 0.081(7) 0.044(6) 0.045(7) 0.023(8)
C63 0.205(7) 0.066(4) 0.069(4) -0.003(4) 0.087(5) 0.026(5)
C64 0.194(6) 0.054(3) 0.062(4) -0.006(3) 0.072(4) 0.023(4)
C65 0.221(7) 0.057(4) 0.066(4) -0.008(3) 0.072(5) 0.021(5)
C66 0.231(7) 0.062(4) 0.070(4) -0.011(4) 0.076(5) 0.023(5)
N3 0.226(7) 0.065(4) 0.069(4) -0.010(3) 0.076(5) 0.023(5)
C67 0.223(8) 0.071(4) 0.068(5) -0.008(4) 0.087(5) 0.025(6)
C68 0.240(14) 0.263(14) 0.259(13) 0.110(12) -0.012(12) -0.019(12)
C69 0.190(6) 0.073(4) 0.068(4) -0.006(3) 0.081(4) 0.010(5)
C70 0.183(5) 0.055(3) 0.061(3) -0.007(3) 0.072(4) 0.014(4)
C71 0.201(6) 0.059(4) 0.071(4) -0.007(3) 0.070(5) 0.010(4)
C72 0.215(6) 0.065(4) 0.073(4) -0.012(3) 0.072(5) 0.018(5)
N4 0.229(6) 0.081(4) 0.074(4) -0.009(4) 0.073(4) 0.024(4)
C73 0.208(6) 0.083(4) 0.071(4) -0.009(4) 0.079(5) 0.014(5)
C74 0.134(5) 0.040(4) 0.062(4) -0.002(3) 0.062(4) 0.011(4)
C75 0.148(4) 0.042(3) 0.061(3) -0.003(3) 0.066(3) 0.010(3)
C76 0.132(5) 0.045(4) 0.061(3) 0.001(3) 0.067(4) 0.010(4)
C77 0.116(5) 0.037(3) 0.062(3) 0.000(3) 0.063(4) 0.013(4)
C78 0.110(4) 0.037(3) 0.058(3) -0.001(3) 0.059(3) 0.012(3)
C79 0.119(5) 0.038(3) 0.060(4) -0.003(3) 0.060(4) 0.012(4)
C80 0.155(6) 0.051(4) 0.061(4) -0.004(4) 0.045(5) 0.026(5)
C81 0.167(6) 0.057(4) 0.062(4) -0.007(4) 0.046(5) 0.028(5)
C82 0.169(5) 0.051(4) 0.061(4) -0.005(3) 0.059(4) 0.024(4)
C83 0.143(5) 0.039(4) 0.058(4) -0.001(4) 0.063(4) 0.016(4)
C84 0.129(5) 0.040(4) 0.056(4) -0.001(4) 0.063(4) 0.013(4)
C85 0.133(5) 0.042(4) 0.058(4) -0.002(3) 0.055(4) 0.019(4)
C86 0.216(7) 0.071(5) 0.067(5) -0.008(4) 0.067(6) 0.028(6)
C87 0.199(6) 0.059(4) 0.067(4) -0.007(4) 0.069(5) 0.028(5)
C88 0.217(7) 0.059(4) 0.069(4) -0.010(4) 0.070(5) 0.025(5)
C89 0.227(7) 0.067(4) 0.071(4) -0.013(4) 0.072(5) 0.028(5)
N5 0.230(8) 0.076(5) 0.070(5) -0.009(4) 0.071(6) 0.036(6)
C90 0.229(8) 0.075(5) 0.073(5) -0.010(4) 0.072(6) 0.030(6)
Co2 0.161(3) 0.0635(18) 0.0587(18) -0.0162(14) 0.053(2) 0.021(2)
C91 0.174(6) 0.136(5) 0.104(5) -0.041(4) 0.052(5) 0.028(5)
O10 0.165(6) 0.144(5) 0.104(5) -0.057(4) 0.051(5) 0.043(5)
O11 0.177(6) 0.132(5) 0.106(5) -0.036(4) 0.041(5) 0.028(5)
C92 0.206(9) 0.166(8) 0.139(9) -0.022(7) 0.054(8) -0.009(8)
O12 0.092(4) 0.067(4) 0.060(4) -0.001(3) 0.032(3) 0.006(3)
C93 0.107(5) 0.078(5) 0.058(5) -0.007(4) 0.031(5) 0.022(4)
O13 0.128(6) 0.090(5) 0.073(6) -0.015(4) 0.015(5) 0.032(5)
C94 0.101(8) 0.100(8) 0.067(8) 0.014(7) 0.035(7) 0.019(7)
O14 0.310(8) 0.291(8) 0.292(8) -0.009(6) 0.102(6) 0.046(6)
O15 0.322(10) 0.271(10) 0.241(10) -0.037(8) 0.109(8) 0.083(9)
C95 0.313(8) 0.287(8) 0.288(8) -0.007(6) 0.098(6) 0.051(6)
C96 0.312(11) 0.298(11) 0.295(11) -0.006(9) 0.102(9) 0.045(9)
C97 0.295(8) 0.285(8) 0.289(8) 0.005(6) 0.091(6) 0.034(6)
O16 0.288(7) 0.280(8) 0.285(8) 0.003(6) 0.094(6) 0.034(6)
C98 0.299(11) 0.289(11) 0.282(12) 0.013(9) 0.086(10) 0.030(9)
O17 0.306(8) 0.288(8) 0.299(9) -0.002(7) 0.090(7) 0.045(7)

loop_
_atom_type_symbol
_atom_type_description
_atom_type_scat_dispersion_real
_atom_type_scat_dispersion_imag
_atom_type_scat_source
C C 0.0137 0.0067 'International Tables Vol C Tables 4.2.6.8 and 6.1.1.4'
H H 0.0000 0.0000 'International Tables Vol C Tables 4.2.6.8 and 6.1.1.4'
Co Co -0.6628 2.9049 'International Tables Vol C Tables 4.2.6.8 and 6.1.1.4'
N N 0.0241 0.0134 'International Tables Vol C Tables 4.2.6.8 and 6.1.1.4'
O O 0.0389 0.0241 'International Tables Vol C Tables 4.2.6.8 and 6.1.1.4'

loop_
_geom_angle_atom_site_label_1
_geom_angle_atom_site_label_2
_geom_angle_atom_site_label_3
_geom_angle
_geom_angle_site_symmetry_1
_geom_angle_site_symmetry_3
_geom_angle_publ_flag
N2 Co1 C91 95(6) 1_566 . ?
N2 Co1 O10 91(6) 1_566 . ?
N3 Co1 C91 88.4(5) . . ?
N3 Co1 O10 92.8(4) . . ?
O10 Co1 N3 92.0(4) 2_677 . ?
O10 Co1 C91 31.83(18) . . ?
O10 Co1 C91 119.5(5) 2_677 . ?
O10 Co1 O10 87.8(5) 2_677 . ?
O11 Co1 N3 90.2(4) . . ?
O11 Co1 C91 32.9(2) . . ?
O11 Co1 O10 64.4(3) . . ?
O11 Co1 O10 152.3(4) . 2_677 ?
C18 O1 C32 114.9(6) . . ?
C54 O2 C24 117.3(8) . . ?
C40 O3 C17 118.0(7) . . ?
C2 C1 H1 118.8 . . ?
C5 C1 H1 118.8 . . ?
C5 C1 C2 122.4(6) . . ?
C25 O4 C51 118.4(8) . . ?
C1 C2 C3 119.1(5) . . ?
C1 C2 C11 116.3(19) . . ?
C1 C2 C78 116.3(10) . . ?
C3 C2 C11 124.5(19) . . ?
C3 C2 C78 124.6(10) . . ?
C2 C3 C4 117.9(5) . . ?
C2 C3 C16 122.6(5) . . ?
C4 C3 C16 119.4(6) . . ?
C3 C4 H4 118.5 . . ?
C7 C4 C3 123.0(6) . . ?
C7 C4 H4 118.5 . . ?
C1 C5 C7 118.6(5) . . ?
C1 C5 C15 118.1(6) . . ?
C7 C5 C15 123.2(5) . . ?
C31 O5 C41 116.8(8) . . ?
C18 C6 C15 121.0(7) . . ?
C22 C6 C15 120.7(7) . . ?
C22 C6 C18 118.2(6) . . ?
C4 C7 C5 118.8(5) . . ?
C4 C7 C45 122.4(6) . . ?
C4 C7 C85 111.5(8) . . ?
C5 C7 C45 118.8(6) . . ?
C5 C7 C85 129.5(7) . . ?
C17 C8 C16 122.0(6) . . ?
C17 C8 C20 116.4(7) . . ?
C20 C8 C16 121.6(7) . . ?
C42 N1 C53 114.1(11) . . ?
C42 N1 C56 117.9(11) . . ?
C53 N1 C56 127.7(9) . . ?
C10 C9 H9 120.0 . . ?
C10 C9 C14 120.0 . . ?
C14 C9 H9 120.0 . . ?
C9 C10 H10 120.0 . . ?
C9 C10 C11 120.0 . . ?
C11 C10 H10 120.0 . . ?
C10 C11 C2 119(3) . . ?
C12 C11 C2 121(3) . . ?
C12 C11 C10 120.0 . . ?
C11 C12 H12 120.0 . . ?
C11 C12 C13 120.0 . . ?
C13 C12 H12 120.0 . . ?
C12 C13 H13 120.0 . . ?
C12 C13 C14 120.0 . . ?
C14 C13 H13 120.0 . . ?
C9 C14 C58 118(3) . . ?
C13 C14 C9 120.0 . . ?
C13 C14 C58 122(3) . . ?
C5 C15 H15A 109.3 . . ?
C5 C15 H15B 109.3 . . ?
C6 C15 C5 111.7(5) . . ?
C6 C15 H15A 109.3 . . ?
C6 C15 H15B 109.3 . . ?
H15A C15 H15B 107.9 . . ?
C3 C16 H16A 108.8 . . ?
C3 C16 H16B 108.8 . . ?
C8 C16 C3 113.8(5) . . ?
C8 C16 H16A 108.8 . . ?
C8 C16 H16B 108.8 . . ?
H16A C16 H16B 107.7 . . ?
O3 C17 C26 121.8(8) . . ?
C8 C17 O3 115.5(7) . . ?
C8 C17 C26 122.8(7) . . ?
O1 C18 C6 119.8(6) . . ?
O1 C18 C23 120.3(7) . . ?
C6 C18 C23 119.9(8) . . ?
C24 C19 C26 119.3(8) . . ?
C24 C19 C43 122.7(9) . . ?
C26 C19 C43 118.0(9) . . ?
C27 O6 C62 118.4(8) . . ?
C8 C20 H20 118.7 . . ?
C24 C20 C8 122.5(8) . . ?
C24 C20 H20 118.7 . . ?
C23 C21 C27 119.0(7) . . ?
C23 C21 C37 120.9(9) . . ?
C27 C21 C37 120.1(9) . . ?
C6 C22 H22 118.8 . . ?
C6 C22 C27 122.4(8) . . ?
C27 C22 H22 118.8 . . ?
C18 C23 H23 119.3 . . ?
C21 C23 C18 121.3(8) . . ?
C21 C23 H23 119.3 . . ?
C19 C24 O2 116.2(8) . . ?
C19 C24 C20 121.1(8) . . ?
C20 C24 O2 122.7(9) . . ?
O4 C25 C33 121.9(11) . . ?
C30 C25 O4 114.3(10) . . ?
C30 C25 C33 123.8(13) . . ?
C68 O7 C36 123.4(13) . . ?
C17 C26 C19 117.8(8) . . ?
C17 C26 H26 121.1 . . ?
C19 C26 H26 121.1 . . ?
O6 C27 C21 117.2(8) . . ?
O6 C27 C22 123.5(9) . . ?
C22 C27 C21 119.2(8) . . ?
O8 C28 C39 119.1(14) . . ?
C34 C28 O8 118.8(13) . . ?
C34 C28 C39 122.1(15) . . ?
C28 O8 C55 119.7(12) . . ?
C31 C29 C37 120.9(12) . . ?
C31 C29 C39 117.6(10) . . ?
C39 C29 C37 121.6(11) . . ?
C25 C30 C50 130.4(13) . . ?
C25 C30 C52 119.2(10) . . ?
C52 C30 C50 110.3(11) . . ?
O5 C31 C29 117.1(10) . . ?
O5 C31 C35 121.8(11) . . ?
C29 C31 C35 121.0(13) . . ?
O1 C32 H32A 109.5 . . ?
O1 C32 H32B 109.5 . . ?
O1 C32 H32C 109.5 . . ?
H32A C32 H32B 109.5 . . ?
H32A C32 H32C 109.5 . . ?
H32B C32 H32C 109.5 . . ?
C25 C33 H33 119.9 . . ?
C38 C33 C25 120.3(11) . . ?
C38 C33 H33 119.9 . . ?
C28 C34 C50 115.3(13) . . ?
C35 C34 C28 119.9(12) . . ?
C35 C34 C50 124.8(12) . . ?
C31 C35 H35 119.7 . . ?
C34 C35 C31 120.6(13) . . ?
C34 C35 H35 119.7 . . ?
O7 C36 C52 122.1(13) . . ?
C38 C36 O7 117.4(11) . . ?
C38 C36 C52 120.3(13) . . ?
C21 C37 H37A 109.3 . . ?
C21 C37 H37B 109.3 . . ?
C29 C37 C21 111.6(6) . . ?
C29 C37 H37A 109.3 . . ?
C29 C37 H37B 109.3 . . ?
H37A C37 H37B 108.0 . . ?
C33 C38 C36 119.0(11) . . ?
C33 C38 C43 120.6(10) . . ?
C36 C38 C43 120.3(12) . . ?
C28 C39 H39 120.7 . . ?
C29 C39 C28 118.6(13) . . ?
C29 C39 H39 120.7 . . ?
O3 C40 H40A 109.5 . . ?
O3 C40 H40B 109.5 . . ?
O3 C40 H40C 109.5 . . ?
H40A C40 H40B 109.5 . . ?
H40A C40 H40C 109.5 . . ?
H40B C40 H40C 109.5 . . ?
O5 C41 H41A 109.5 . . ?
O5 C41 H41B 109.5 . . ?
O5 C41 H41C 109.5 . . ?
H41A C41 H41B 109.5 . . ?
H41A C41 H41C 109.5 . . ?
H41B C41 H41C 109.5 . . ?
N1 C42 H42 122.9 . . ?
O9 C42 N1 114.2(13) . . ?
O9 C42 H42 122.9 . . ?
C19 C43 C38 111.1(7) . . ?
C19 C43 H43A 109.4 . . ?
C19 C43 H43B 109.4 . . ?
C38 C43 H43A 109.4 . . ?
C38 C43 H43B 109.4 . . ?
H43A C43 H43B 108.0 . . ?
C45 C44 H44 120.0 . . ?
C45 C44 C49 120.0 . . ?
C49 C44 H44 120.0 . . ?
C44 C45 C7 120.3(5) . . ?
C44 C45 C46 120.0 . . ?
C46 C45 C7 119.7(5) . . ?
C45 C46 H46 120.0 . . ?
C47 C46 C45 120.0 . . ?
C47 C46 H46 120.0 . . ?
C46 C47 H47 120.0 . . ?
C46 C47 C48 120.0 . . ?
C48 C47 H47 120.0 . . ?
C47 C48 C49 120.0 . . ?
C47 C48 C64 121.3(6) . . ?
C49 C48 C64 118.7(6) . . ?
C44 C49 H49 120.0 . . ?
C48 C49 C44 120.0 . . ?
C48 C49 H49 120.0 . . ?
C30 C50 C34 110.8(7) . . ?
C30 C50 H50A 109.5 . . ?
C30 C50 H50B 109.5 . . ?
C34 C50 H50A 109.5 . . ?
C34 C50 H50B 109.5 . . ?
H50A C50 H50B 108.1 . . ?
O4 C51 H51A 109.5 . . ?
O4 C51 H51B 109.5 . . ?
O4 C51 H51C 109.5 . . ?
H51A C51 H51B 109.5 . . ?
H51A C51 H51C 109.5 . . ?
H51B C51 H51C 109.5 . . ?
C30 C52 C36 117.2(12) . . ?
C30 C52 H52 121.4 . . ?
C36 C52 H52 121.4 . . ?
N1 C53 H53A 109.5 . . ?
N1 C53 H53B 109.5 . . ?
N1 C53 H53C 109.5 . . ?
H53A C53 H53B 109.5 . . ?
H53A C53 H53C 109.5 . . ?
H53B C53 H53C 109.5 . . ?
O2 C54 H54A 109.5 . . ?
O2 C54 H54B 109.5 . . ?
O2 C54 H54C 109.5 . . ?
H54A C54 H54B 109.5 . . ?
H54A C54 H54C 109.5 . . ?
H54B C54 H54C 109.5 . . ?
O8 C55 H55A 109.5 . . ?
O8 C55 H55B 109.5 . . ?
O8 C55 H55C 109.5 . . ?
H55A C55 H55B 109.5 . . ?
H55A C55 H55C 109.5 . . ?
H55B C55 H55C 109.5 . . ?
N1 C56 H56A 109.5 . . ?
N1 C56 H56B 109.5 . . ?
N1 C56 H56C 109.5 . . ?
H56A C56 H56B 109.5 . . ?
H56A C56 H56C 109.5 . . ?
H56B C56 H56C 109.5 . . ?
C58 C57 H57 120.0 . . ?
C58 C57 C61 120.0 . . ?
C61 C57 H57 120.0 . . ?
C57 C58 C14 119(2) . . ?
C57 C58 C59 120.0 . . ?
C59 C58 C14 121(2) . . ?
C58 C59 H59 120.0 . . ?
C58 C59 C60 120.0 . . ?
C60 C59 H59 120.0 . . ?
C59 C60 H60 120.0 . . ?
N2 C60 C59 120.0 . . ?
N2 C60 H60 120.0 . . ?
C60 N2 C61 120.0 . . ?
C57 C61 H61 120.0 . . ?
N2 C61 C57 120.0 . . ?
N2 C61 H61 120.0 . . ?
O6 C62 H62A 109.5 . . ?
O6 C62 H62B 109.5 . . ?
O6 C62 H62C 109.5 . . ?
H62A C62 H62B 109.5 . . ?
H62A C62 H62C 109.5 . . ?
H62B C62 H62C 109.5 . . ?
C64 C63 H63 120.0 . . ?
C64 C63 C67 120.0 . . ?
C67 C63 H63 120.0 . . ?
C63 C64 C48 120.2(6) . . ?
C63 C64 C65 120.0 . . ?
C65 C64 C48 119.7(6) . . ?
C64 C65 H65 120.0 . . ?
C66 C65 C64 120.0 . . ?
C66 C65 H65 120.0 . . ?
C65 C66 H66 120.0 . . ?
C65 C66 N3 120.0 . . ?
N3 C66 H66 120.0 . . ?
C66 N3 Co1 119.3(4) . . ?
C67 N3 Co1 120.5(4) . . ?
C67 N3 C66 120.0 . . ?
C63 C67 H67 120.0 . . ?
N3 C67 C63 120.0 . . ?
N3 C67 H67 120.0 . . ?
O7 C68 H68A 111.8 . . ?
O7 C68 H68B 110.5 . . ?
O7 C68 H68C 106.1 . . ?
H68A C68 H68B 109.5 . . ?
H68A C68 H68C 109.5 . . ?
H68B C68 H68C 109.5 . . ?
C70 C69 H69 120.0 . . ?
C70 C69 C73 120.0 . . ?
C73 C69 H69 120.0 . . ?
C69 C70 C75 119.1(9) . . ?
C71 C70 C69 120.0 . . ?
C71 C70 C75 120.8(9) . . ?
C70 C71 H71 120.0 . . ?
C72 C71 C70 120.0 . . ?
C72 C71 H71 120.0 . . ?
C71 C72 H72 120.0 . . ?
C71 C72 N4 120.0 . . ?
N4 C72 H72 120.0 . . ?
C72 N4 C73 120.0 . . ?
C72 N4 Co2 131.3(4) . 1_544 ?
C73 N4 Co2 107.0(4) . 1_544 ?
C69 C73 H73 120.0 . . ?
N4 C73 C69 120.0 . . ?
N4 C73 H73 120.0 . . ?
C75 C74 H74 120.0 . . ?
C75 C74 C79 120.0 . . ?
C79 C74 H74 120.0 . . ?
C74 C75 C70 120.5(12) . . ?
C74 C75 C76 120.0 . . ?
C76 C75 C70 119.4(12) . . ?
C75 C76 H76 120.0 . . ?
C77 C76 C75 120.0 . . ?
C77 C76 H76 120.0 . . ?
C76 C77 H77 120.0 . . ?
C76 C77 C78 120.0 . . ?
C78 C77 H77 120.0 . . ?
C77 C78 C2 120.7(15) . . ?
C79 C78 C2 119.3(15) . . ?
C79 C78 C77 120.0 . . ?
C74 C79 H79 120.0 . . ?
C78 C79 C74 120.0 . . ?
C78 C79 H79 120.0 . . ?
C81 C80 H80 120.0 . . ?
C81 C80 C85 120.0 . . ?
C85 C80 H80 120.0 . . ?
C80 C81 H81 120.0 . . ?
C82 C81 C80 120.0 . . ?
C82 C81 H81 120.0 . . ?
C81 C82 C83 120.0 . . ?
C81 C82 C87 119.9(11) . . ?
C83 C82 C87 119.9(11) . . ?
C82 C83 H83 120.0 . . ?
C84 C83 C82 120.0 . . ?
C84 C83 H83 120.0 . . ?
C83 C84 H84 120.0 . . ?
C85 C84 C83 120.0 . . ?
C85 C84 H84 120.0 . . ?
C80 C85 C7 123.5(10) . . ?
C84 C85 C7 116.5(10) . . ?
C84 C85 C80 120.0 . . ?
C87 C86 H86 120.0 . . ?
C87 C86 C90 120.0 . . ?
C90 C86 H86 120.0 . . ?
C86 C87 C82 121.6(10) . . ?
C88 C87 C82 118.2(10) . . ?
C88 C87 C86 120.0 . . ?
C87 C88 H88 120.0 . . ?
C87 C88 C89 120.0 . . ?
C89 C88 H88 120.0 . . ?
C88 C89 H89 120.0 . . ?
N5 C89 C88 120.0 . . ?
N5 C89 H89 120.0 . . ?
C89 N5 C90 120.0 . . ?
C89 N5 Co2 119.9(8) . . ?
C90 N5 Co2 120.1(7) . . ?
C86 C90 H90 120.0 . . ?
N5 C90 C86 120.0 . . ?
N5 C90 H90 120.0 . . ?
N5 Co2 N4 160(3) . 1_566 ?
O13 Co2 N4 83(3) . 1_566 ?
O13 Co2 N5 90.3(6) . . ?
O13 Co2 O16 69.4(9) . . ?
O16 Co2 N4 107(2) . 1_566 ?
O16 Co2 N5 88.0(12) . . ?
O10 C91 Co1 73.2(6) . . ?
O10 C91 O11 123.1(7) . . ?
O10 C91 C92 117.5(9) . . ?
O11 C91 Co1 50.7(6) . . ?
O11 C91 C92 118.5(9) . . ?
C92 C91 Co1 169.2(8) . . ?
Co1 O10 Co1 92.2(5) 2_677 . ?
C91 O10 Co1 74.9(6) . . ?
C91 O11 Co1 96.3(7) . . ?
C91 C92 H92A 109.5 . . ?
C91 C92 H92B 109.5 . . ?
C91 C92 H92C 109.5 . . ?
H92A C92 H92B 109.5 . . ?
H92A C92 H92C 109.5 . . ?
H92B C92 H92C 109.5 . . ?
O12 C93 C94 120.0(8) . . ?
O13 C93 O12 126.3(8) . . ?
O13 C93 C94 113.6(8) . . ?
C93 O13 Co2 169.8(11) . . ?
C93 C94 H94A 112.1 . . ?
C93 C94 H94B 110.4 . . ?
C93 C94 H94C 105.9 . . ?
H94A C94 H94B 109.5 . . ?
H94A C94 H94C 109.4 . . ?
H94B C94 H94C 109.5 . . ?
O14 C95 C96 116.4(10) . . ?
O15 C95 O14 123.3(8) . . ?
O15 C95 C96 118.1(10) . . ?
C95 C96 H96A 109.5 . . ?
C95 C96 H96B 109.4 . . ?
C95 C96 H96C 109.5 . . ?
H96A C96 H96B 109.5 . . ?
H96A C96 H96C 109.5 . . ?
H96B C96 H96C 109.5 . . ?
O16 C97 C98 117.6(16) . . ?
O17 C97 O16 123.2(8) . . ?
O17 C97 C98 117.3(16) . . ?
C97 O16 Co2 138.7(19) . . ?
C97 C98 H98A 83.2 . . ?
C97 C98 H98B 114.2 . . ?
C97 C98 H98C 126.8 . . ?
H98A C98 H98B 109.5 . . ?
H98A C98 H98C 109.5 . . ?
H98B C98 H98C 109.5 . . ?

loop_
_geom_bond_atom_site_label_1
_geom_bond_atom_site_label_2
_geom_bond_distance
_geom_bond_site_symmetry_2
_geom_bond_publ_flag
Co1 N2 2.21(2) 1_566 ?
Co1 N3 2.183(5) . ?
Co1 C91 2.287(13) . ?
Co1 O10 2.012(11) 2_677 ?
Co1 O10 2.268(12) . ?
Co1 O11 1.781(11) . ?
O1 C18 1.371(9) . ?
O1 C32 1.431(9) . ?
O2 C24 1.424(9) . ?
O2 C54 1.373(12) . ?
O3 C17 1.399(8) . ?
O3 C40 1.394(9) . ?
C1 H1 0.9500 . ?
C1 C2 1.395(7) . ?
C1 C5 1.389(7) . ?
O4 C25 1.360(12) . ?
O4 C51 1.440(11) . ?
C2 C3 1.395(8) . ?
C2 C11 1.500(12) . ?
C2 C78 1.505(7) . ?
C3 C4 1.401(7) . ?
C3 C16 1.517(8) . ?
C4 H4 0.9500 . ?
C4 C7 1.380(8) . ?
C5 C7 1.398(9) . ?
C5 C15 1.528(8) . ?
O5 C31 1.343(12) . ?
O5 C41 1.436(10) . ?
C6 C15 1.514(8) . ?
C6 C18 1.402(10) . ?
C6 C22 1.366(10) . ?
C7 C45 1.500(7) . ?
C7 C85 1.530(9) . ?
C8 C16 1.467(9) . ?
C8 C17 1.365(10) . ?
C8 C20 1.399(8) . ?
N1 C42 1.326(12) . ?
N1 C53 1.420(13) . ?
N1 C56 1.547(12) . ?
C9 H9 0.9500 . ?
C9 C10 1.3900 . ?
C9 C14 1.3900 . ?
C10 H10 0.9500 . ?
C10 C11 1.3900 . ?
C11 C12 1.3900 . ?
C12 H12 0.9500 . ?
C12 C13 1.3900 . ?
C13 H13 0.9500 . ?
C13 C14 1.3900 . ?
C14 C58 1.520(11) . ?
C15 H15A 0.9900 . ?
C15 H15B 0.9900 . ?
C16 H16A 0.9900 . ?
C16 H16B 0.9900 . ?
C17 C26 1.412(10) . ?
C18 C23 1.403(8) . ?
C19 C24 1.350(12) . ?
C19 C26 1.423(11) . ?
C19 C43 1.512(10) . ?
O6 C27 1.378(10) . ?
O6 C62 1.404(12) . ?
C20 H20 0.9500 . ?
C20 C24 1.369(10) . ?
C21 C23 1.365(11) . ?
C21 C27 1.406(12) . ?
C21 C37 1.535(9) . ?
C22 H22 0.9500 . ?
C22 C27 1.392(10) . ?
C23 H23 0.9500 . ?
C25 C30 1.283(14) . ?
C25 C33 1.388(11) . ?
O7 C36 1.366(14) . ?
O7 C68 1.308(15) . ?
C26 H26 0.9500 . ?
C28 O8 1.353(14) . ?
C28 C34 1.350(16) . ?
C28 C39 1.406(13) . ?
O8 C55 1.381(12) . ?
C29 C31 1.378(14) . ?
C29 C37 1.532(11) . ?
C29 C39 1.379(14) . ?
C30 C50 1.525(11) . ?
C30 C52 1.418(14) . ?
C31 C35 1.414(12) . ?
C32 H32A 0.9800 . ?
C32 H32B 0.9800 . ?
C32 H32C 0.9800 . ?
C33 H33 0.9500 . ?
C33 C38 1.352(13) . ?
C34 C35 1.295(14) . ?
C34 C50 1.561(13) . ?
C35 H35 0.9500 . ?
C36 C38 1.359(15) . ?
C36 C52 1.448(13) . ?
C37 H37A 0.9900 . ?
C37 H37B 0.9900 . ?
C38 C43 1.567(11) . ?
C39 H39 0.9500 . ?
C40 H40A 0.9800 . ?
C40 H40B 0.9800 . ?
C40 H40C 0.9800 . ?
C41 H41A 0.9800 . ?
C41 H41B 0.9800 . ?
C41 H41C 0.9800 . ?
C42 H42 0.9500 . ?
C42 O9 1.288(13) . ?
C43 H43A 0.9900 . ?
C43 H43B 0.9900 . ?
C44 H44 0.9500 . ?
C44 C45 1.3900 . ?
C44 C49 1.3900 . ?
C45 C46 1.3900 . ?
C46 H46 0.9500 . ?
C46 C47 1.3900 . ?
C47 H47 0.9500 . ?
C47 C48 1.3900 . ?
C48 C49 1.3900 . ?
C48 C64 1.509(6) . ?
C49 H49 0.9500 . ?
C50 H50A 0.9900 . ?
C50 H50B 0.9900 . ?
C51 H51A 0.9800 . ?
C51 H51B 0.9800 . ?
C51 H51C 0.9800 . ?
C52 H52 0.9500 . ?
C53 H53A 0.9800 . ?
C53 H53B 0.9800 . ?
C53 H53C 0.9800 . ?
C54 H54A 0.9800 . ?
C54 H54B 0.9800 . ?
C54 H54C 0.9800 . ?
C55 H55A 0.9800 . ?
C55 H55B 0.9800 . ?
C55 H55C 0.9800 . ?
C56 H56A 0.9800 . ?
C56 H56B 0.9800 . ?
C56 H56C 0.9800 . ?
C57 H57 0.9500 . ?
C57 C58 1.3900 . ?
C57 C61 1.3900 . ?
C58 C59 1.3900 . ?
C59 H59 0.9500 . ?
C59 C60 1.3900 . ?
C60 H60 0.9500 . ?
C60 N2 1.3900 . ?
N2 C61 1.3900 . ?
C61 H61 0.9500 . ?
C62 H62A 0.9800 . ?
C62 H62B 0.9800 . ?
C62 H62C 0.9800 . ?
C63 H63 0.9500 . ?
C63 C64 1.3900 . ?
C63 C67 1.3900 . ?
C64 C65 1.3900 . ?
C65 H65 0.9500 . ?
C65 C66 1.3900 . ?
C66 H66 0.9500 . ?
C66 N3 1.3900 . ?
N3 C67 1.3900 . ?
C67 H67 0.9500 . ?
C68 H68A 0.9800 . ?
C68 H68B 0.9796 . ?
C68 H68C 0.9803 . ?
C69 H69 0.9500 . ?
C69 C70 1.3900 . ?
C69 C73 1.3900 . ?
C70 C71 1.3900 . ?
C70 C75 1.522(6) . ?
C71 H71 0.9500 . ?
C71 C72 1.3900 . ?
C72 H72 0.9500 . ?
C72 N4 1.3900 . ?
N4 C73 1.3900 . ?
N4 Co2 2.223(6) 1_544 ?
C73 H73 0.9500 . ?
C74 H74 0.9500 . ?
C74 C75 1.3900 . ?
C74 C79 1.3900 . ?
C75 C76 1.3900 . ?
C76 H76 0.9500 . ?
C76 C77 1.3900 . ?
C77 H77 0.9500 . ?
C77 C78 1.3900 . ?
C78 C79 1.3900 . ?
C79 H79 0.9500 . ?
C80 H80 0.9500 . ?
C80 C81 1.3900 . ?
C80 C85 1.3900 . ?
C81 H81 0.9500 . ?
C81 C82 1.3900 . ?
C82 C83 1.3900 . ?
C82 C87 1.542(10) . ?
C83 H83 0.9500 . ?
C83 C84 1.3900 . ?
C84 H84 0.9500 . ?
C84 C85 1.3900 . ?
C86 H86 0.9500 . ?
C86 C87 1.3900 . ?
C86 C90 1.3900 . ?
C87 C88 1.3900 . ?
C88 H88 0.9500 . ?
C88 C89 1.3900 . ?
C89 H89 0.9500 . ?
C89 N5 1.3900 . ?
N5 C90 1.3900 . ?
N5 Co2 2.153(9) . ?
C90 H90 0.9500 . ?
Co2 O13 1.808(11) . ?
Co2 O16 1.97(3) . ?
C91 O10 1.249(5) . ?
C91 O11 1.251(5) . ?
C91 C92 1.527(5) . ?
C92 H92A 0.9800 . ?
C92 H92B 0.9800 . ?
C92 H92C 0.9800 . ?
O12 C93 1.239(5) . ?
C93 O13 1.238(5) . ?
C93 C94 1.518(5) . ?
C94 H94A 0.9801 . ?
C94 H94B 0.9800 . ?
C94 H94C 0.9800 . ?
O14 C95 1.253(5) . ?
O15 C95 1.245(5) . ?
C95 C96 1.534(5) . ?
C96 H96A 0.9799 . ?
C96 H96B 0.9800 . ?
C96 H96C 0.9800 . ?
C97 O16 1.253(5) . ?
C97 C98 1.529(5) . ?
C97 O17 1.252(5) . ?
C98 H98A 0.9798 . ?
C98 H98B 0.9800 . ?
C98 H98C 0.9800 . ?

loop_
_geom_torsion_atom_site_label_1
_geom_torsion_atom_site_label_2
_geom_torsion_atom_site_label_3
_geom_torsion_atom_site_label_4
_geom_torsion
_geom_torsion_site_symmetry_1
_geom_torsion_site_symmetry_2
_geom_torsion_site_symmetry_3
_geom_torsion_site_symmetry_4
_geom_torsion_publ_flag
Co1 N2 C61 C57 -178.4(12) 1_544 . . . ?
Co1 N3 C67 C63 -175.3(7) . . . . ?
Co1 C91 O10 Co1 24(4) . . . 2_677 ?
O1 C18 C23 C21 176.6(6) . . . . ?
O3 C17 C26 C19 -177.7(6) . . . . ?
C1 C2 C3 C4 -3.8(9) . . . . ?
C1 C2 C3 C16 171.8(6) . . . . ?
C1 C2 C11 C10 -50(3) . . . . ?
C1 C2 C11 C12 131(2) . . . . ?
C1 C2 C78 C77 120.1(11) . . . . ?
C1 C2 C78 C79 -57.2(14) . . . . ?
C1 C5 C7 C4 -4.5(9) . . . . ?
C1 C5 C7 C45 173.5(6) . . . . ?
C1 C5 C7 C85 -179.1(9) . . . . ?
C1 C5 C15 C6 65.6(8) . . . . ?
O4 C25 C30 C50 -4.7(14) . . . . ?
O4 C25 C30 C52 179.7(7) . . . . ?
O4 C25 C33 C38 179.4(8) . . . . ?
C2 C1 C5 C7 1.9(9) . . . . ?
C2 C1 C5 C15 -179.5(5) . . . . ?
C2 C3 C4 C7 1.1(9) . . . . ?
C2 C3 C16 C8 -69.7(8) . . . . ?
C2 C11 C12 C13 179(4) . . . . ?
C2 C78 C79 C74 177.3(16) . . . . ?
C3 C2 C11 C10 133.2(19) . . . . ?
C3 C2 C11 C12 -46(3) . . . . ?
C3 C2 C78 C77 -59.1(14) . . . . ?
C3 C2 C78 C79 123.6(10) . . . . ?
C3 C4 C7 C5 3.1(10) . . . . ?
C3 C4 C7 C45 -174.8(6) . . . . ?
C3 C4 C7 C85 178.6(8) . . . . ?
C4 C3 C16 C8 105.8(7) . . . . ?
C4 C7 C45 C44 -105.6(7) . . . . ?
C4 C7 C45 C46 74.4(9) . . . . ?
C4 C7 C85 C80 -70.6(10) . . . . ?
C4 C7 C85 C84 111.6(8) . . . . ?
C5 C1 C2 C3 2.4(9) . . . . ?
C5 C1 C2 C11 -174(2) . . . . ?
C5 C1 C2 C78 -176.9(11) . . . . ?
C5 C7 C45 C44 76.5(9) . . . . ?
C5 C7 C45 C46 -103.5(7) . . . . ?
C5 C7 C85 C80 104.2(11) . . . . ?
C5 C7 C85 C84 -73.5(11) . . . . ?
O5 C31 C35 C34 179.6(8) . . . . ?
C6 C18 C23 C21 -1.0(10) . . . . ?
C6 C22 C27 O6 178.5(7) . . . . ?
C6 C22 C27 C21 -3.0(11) . . . . ?
C7 C5 C15 C6 -115.8(7) . . . . ?
C7 C45 C46 C47 180.0(8) . . . . ?
C8 C17 C26 C19 1.2(10) . . . . ?
C8 C20 C24 O2 -179.1(6) . . . . ?
C8 C20 C24 C19 2.7(11) . . . . ?
C9 C10 C11 C2 -179(4) . . . . ?
C9 C10 C11 C12 0.0 . . . . ?
C9 C14 C58 C57 139(2) . . . . ?
C9 C14 C58 C59 -39(3) . . . . ?
C10 C9 C14 C13 0.0 . . . . ?
C10 C9 C14 C58 -179(4) . . . . ?
C10 C11 C12 C13 0.0 . . . . ?
C11 C2 C3 C4 173(2) . . . . ?
C11 C2 C3 C16 -12(3) . . . . ?
C11 C12 C13 C14 0.0 . . . . ?
C12 C13 C14 C9 0.0 . . . . ?
C12 C13 C14 C58 179(4) . . . . ?
C13 C14 C58 C57 -40(3) . . . . ?
C13 C14 C58 C59 142(2) . . . . ?
C14 C9 C10 C11 0.0 . . . . ?
C14 C58 C59 C60 177(2) . . . . ?
C15 C5 C7 C4 176.9(6) . . . . ?
C15 C5 C7 C45 -5.1(9) . . . . ?
C15 C5 C7 C85 2.3(12) . . . . ?
C15 C6 C18 O1 3.4(9) . . . . ?
C15 C6 C18 C23 -179.0(5) . . . . ?
C15 C6 C22 C27 -179.0(6) . . . . ?
C16 C3 C4 C7 -174.6(6) . . . . ?
C16 C8 C17 O3 -4.8(9) . . . . ?
C16 C8 C17 C26 176.1(6) . . . . ?
C16 C8 C20 C24 -178.0(6) . . . . ?
C17 C8 C16 C3 -77.5(8) . . . . ?
C17 C8 C20 C24 0.9(9) . . . . ?
C18 C6 C15 C5 -97.7(7) . . . . ?
C18 C6 C22 C27 2.0(10) . . . . ?
C20 C8 C16 C3 101.4(7) . . . . ?
C20 C8 C17 O3 176.2(5) . . . . ?
C20 C8 C17 C26 -2.9(10) . . . . ?
C22 C6 C15 C5 83.3(7) . . . . ?
C22 C6 C18 O1 -177.6(6) . . . . ?
C22 C6 C18 C23 0.0(9) . . . . ?
C23 C21 C27 O6 -179.4(6) . . . . ?
C23 C21 C27 C22 2.0(11) . . . . ?
C23 C21 C37 C29 91.6(11) . . . . ?
C24 C19 C26 C17 2.5(11) . . . . ?
C24 C19 C43 C38 -89.7(10) . . . . ?
C25 C30 C50 C34 -67.8(14) . . . . ?
C25 C30 C52 C36 -2.0(14) . . . . ?
C25 C33 C38 C36 4.3(13) . . . . ?
C25 C33 C38 C43 -178.8(7) . . . . ?
O7 C36 C38 C33 178.6(9) . . . . ?
O7 C36 C38 C43 1.7(15) . . . . ?
O7 C36 C52 C30 -179.9(10) . . . . ?
C26 C19 C24 O2 177.3(6) . . . . ?
C26 C19 C24 C20 -4.4(12) . . . . ?
C26 C19 C43 C38 90.3(10) . . . . ?
C27 C21 C23 C18 -0.1(11) . . . . ?
C27 C21 C37 C29 -86.3(10) . . . . ?
C28 C34 C35 C31 2.3(15) . . . . ?
C28 C34 C50 C30 -83.4(12) . . . . ?
O8 C28 C34 C35 176.5(8) . . . . ?
O8 C28 C34 C50 -3.7(13) . . . . ?
O8 C28 C39 C29 -179.3(8) . . . . ?
C29 C31 C35 C34 1.3(13) . . . . ?
C30 C25 C33 C38 -2.8(13) . . . . ?
C31 C29 C37 C21 -90.7(10) . . . . ?
C31 C29 C39 C28 3.0(12) . . . . ?
C32 O1 C18 C6 -115.4(7) . . . . ?
C32 O1 C18 C23 67.0(8) . . . . ?
C33 C25 C30 C50 177.3(7) . . . . ?
C33 C25 C30 C52 1.6(14) . . . . ?
C33 C38 C43 C19 58.8(11) . . . . ?
C34 C28 O8 C55 -177.2(9) . . . . ?
C34 C28 C39 C29 0.4(14) . . . . ?
C35 C34 C50 C30 96.4(12) . . . . ?
C36 C38 C43 C19 -124.3(10) . . . . ?
C37 C21 C23 C18 -178.0(6) . . . . ?
C37 C21 C27 O6 -1.5(11) . . . . ?
C37 C21 C27 C22 179.9(6) . . . . ?
C37 C29 C31 O5 -3.8(11) . . . . ?
C37 C29 C31 C35 174.6(6) . . . . ?
C37 C29 C39 C28 -175.5(7) . . . . ?
C38 C36 C52 C30 3.7(14) . . . . ?
C39 C28 O8 C55 2.4(14) . . . . ?
C39 C28 C34 C35 -3.2(15) . . . . ?
C39 C28 C34 C50 176.7(7) . . . . ?
C39 C29 C31 O5 177.7(7) . . . . ?
C39 C29 C31 C35 -3.9(12) . . . . ?
C39 C29 C37 C21 87.7(10) . . . . ?
C40 O3 C17 C8 -166.2(6) . . . . ?
C40 O3 C17 C26 12.8(9) . . . . ?
C41 O5 C31 C29 -175.8(6) . . . . ?
C41 O5 C31 C35 5.8(11) . . . . ?
C43 C19 C24 O2 -2.7(11) . . . . ?
C43 C19 C24 C20 175.6(6) . . . . ?
C43 C19 C26 C17 -177.5(6) . . . . ?
C44 C45 C46 C47 0.0 . . . . ?
C45 C44 C49 C48 0.0 . . . . ?
C45 C46 C47 C48 0.0 . . . . ?
C46 C47 C48 C49 0.0 . . . . ?
C46 C47 C48 C64 178.8(9) . . . . ?
C47 C48 C49 C44 0.0 . . . . ?
C47 C48 C64 C63 148.2(7) . . . . ?
C47 C48 C64 C65 -34.7(10) . . . . ?
C48 C64 C65 C66 -177.1(9) . . . . ?
C49 C44 C45 C7 -180.0(8) . . . . ?
C49 C44 C45 C46 0.0 . . . . ?
C49 C48 C64 C63 -33.0(10) . . . . ?
C49 C48 C64 C65 144.1(6) . . . . ?
C50 C30 C52 C36 -178.5(7) . . . . ?
C50 C34 C35 C31 -177.5(7) . . . . ?
C51 O4 C25 C30 178.3(8) . . . . ?
C51 O4 C25 C33 -3.7(12) . . . . ?
C52 C30 C50 C34 108.1(11) . . . . ?
C52 C36 C38 C33 -4.8(15) . . . . ?
C52 C36 C38 C43 178.2(8) . . . . ?
C53 N1 C42 O9 175.1(10) . . . . ?
C54 O2 C24 C19 -176.0(8) . . . . ?
C54 O2 C24 C20 5.8(12) . . . . ?
C56 N1 C42 O9 -10.5(14) . . . . ?
C57 C58 C59 C60 0.0 . . . . ?
C58 C57 C61 N2 0.0 . . . . ?
C58 C59 C60 N2 0.0 . . . . ?
C59 C60 N2 Co1 178.5(12) . . . 1_544 ?
C59 C60 N2 C61 0.0 . . . . ?
C60 N2 C61 C57 0.0 . . . . ?
N2 Co1 O11 C91 97(6) 1_566 . . . ?
C61 C57 C58 C14 -177(2) . . . . ?
C61 C57 C58 C59 0.0 . . . . ?
C62 O6 C27 C21 178.8(9) . . . . ?
C62 O6 C27 C22 -2.7(13) . . . . ?
C63 C64 C65 C66 0.0 . . . . ?
C64 C48 C49 C44 -178.8(9) . . . . ?
C64 C63 C67 N3 0.0 . . . . ?
C64 C65 C66 N3 0.0 . . . . ?
C65 C66 N3 Co1 175.4(7) . . . . ?
C65 C66 N3 C67 0.0 . . . . ?
C66 N3 C67 C63 0.0 . . . . ?
N3 Co1 O11 C91 -86.7(9) . . . . ?
C67 C63 C64 C48 177.1(10) . . . . ?
C67 C63 C64 C65 0.0 . . . . ?
C68 O7 C36 C38 179.3(14) . . . . ?
C68 O7 C36 C52 3(2) . . . . ?
C69 C70 C71 C72 0.0 . . . . ?
C69 C70 C75 C74 -148.4(8) . . . . ?
C69 C70 C75 C76 30.3(15) . . . . ?
C70 C69 C73 N4 0.0 . . . . ?
C70 C71 C72 N4 0.0 . . . . ?
C70 C75 C76 C77 -178.8(17) . . . . ?
C71 C70 C75 C74 27.0(15) . . . . ?
C71 C70 C75 C76 -154.3(9) . . . . ?
C71 C72 N4 C73 0.0 . . . . ?
C71 C72 N4 Co2 163.2(7) . . . 1_544 ?
C72 N4 C73 C69 0.0 . . . . ?
N4 Co2 O13 C93 70(8) 1_566 . . . ?
C73 C69 C70 C71 0.0 . . . . ?
C73 C69 C70 C75 175.4(12) . . . . ?
C74 C75 C76 C77 0.0 . . . . ?
C75 C70 C71 C72 -175.3(12) . . . . ?
C75 C74 C79 C78 0.0 . . . . ?
C75 C76 C77 C78 0.0 . . . . ?
C76 C77 C78 C2 -177.3(17) . . . . ?
C76 C77 C78 C79 0.0 . . . . ?
C77 C78 C79 C74 0.0 . . . . ?
C78 C2 C3 C4 175.4(12) . . . . ?
C78 C2 C3 C16 -9.1(14) . . . . ?
C79 C74 C75 C70 178.8(17) . . . . ?
C79 C74 C75 C76 0.0 . . . . ?
C80 C81 C82 C83 0.0 . . . . ?
C80 C81 C82 C87 174.8(13) . . . . ?
C81 C80 C85 C7 -177.7(12) . . . . ?
C81 C80 C85 C84 0.0 . . . . ?
C81 C82 C83 C84 0.0 . . . . ?
C81 C82 C87 C86 -30.8(17) . . . . ?
C81 C82 C87 C88 144.5(10) . . . . ?
C82 C83 C84 C85 0.0 . . . . ?
C82 C87 C88 C89 -175.4(16) . . . . ?
C83 C82 C87 C86 144.0(11) . . . . ?
C83 C82 C87 C88 -40.7(15) . . . . ?
C83 C84 C85 C7 177.9(11) . . . . ?
C83 C84 C85 C80 0.0 . . . . ?
C85 C80 C81 C82 0.0 . . . . ?
C86 C87 C88 C89 0.0 . . . . ?
C87 C82 C83 C84 -174.8(13) . . . . ?
C87 C86 C90 N5 0.0 . . . . ?
C87 C88 C89 N5 0.0 . . . . ?
C88 C89 N5 C90 0.0 . . . . ?
C88 C89 N5 Co2 -179.6(12) . . . . ?
C89 N5 C90 C86 0.0 . . . . ?
N5 Co2 O13 C93 -129(7) . . . . ?
C90 C86 C87 C82 175.3(16) . . . . ?
C90 C86 C87 C88 0.0 . . . . ?
Co2 N4 C73 C69 -166.8(6) 1_544 . . . ?
Co2 N5 C90 C86 179.6(12) . . . . ?
O10 Co1 O11 C91 6.3(9) . . . . ?
O10 Co1 O11 C91 8.1(14) 2_677 . . . ?
O10 C91 O11 Co1 -12.4(18) . . . . ?
O11 C91 O10 Co1 10.0(15) . . . . ?
O11 C91 O10 Co1 34(5) . . . 2_677 ?
C92 C91 O10 Co1 -157(3) . . . 2_677 ?
C92 C91 O10 Co1 179.2(16) . . . . ?
C92 C91 O11 Co1 178.5(13) . . . . ?
O12 C93 O13 Co2 -148(6) . . . . ?
C94 C93 O13 Co2 28(8) . . . . ?
O16 Co2 O13 C93 -41(7) . . . . ?
C98 C97 O16 Co2 -154(3) . . . . ?
O17 C97 O16 Co2 10(11) . . . . ?

loop_
_smtbx_masks_void_nr
_smtbx_masks_void_average_x
_smtbx_masks_void_average_y
_smtbx_masks_void_average_z
_smtbx_masks_void_volume
_smtbx_masks_void_count_electrons
_smtbx_masks_void_content
1 0.095 0.500 0.000 1046.4 328.0 '6 DMF,8 H2O'
